data_4105506
loop_
_publ_author_name
'Guang-Gang Gao'
'Ping-Shing Cheng'
'Thomas C. W. Mak'

_publ_section_title
;
 Acid-Induced Surface Functionalization of Polyoxometalate by Enclosure in
 a Polyhedral Silver-Alkynyl Cage
;
_journal_name_full 'Journal of the American Chemical Society'
_journal_page_first 18257
_journal_page_last 18259
_journal_paper_doi 10.1021/ja907900b
_journal_volume 131
_journal_year 2009
_chemical_formula_sum 'C88 H117 Ag20 F15 Mo O14'
_chemical_formula_weight 3937.16
_chemical_name_systematic
;
 ?
;
_space_group_IT_number 2
_symmetry_cell_setting triclinic
_symmetry_space_group_name_Hall '-P 1'
_symmetry_space_group_name_H-M 'P -1'
_atom_sites_solution_hydrogens geom
_atom_sites_solution_primary direct
_atom_sites_solution_secondary difmap
_audit_creation_method SHELXL-97
_cell_angle_alpha 91.321(2)
_cell_angle_beta 90.098(2)
_cell_angle_gamma 116.607(2)
_cell_formula_units_Z 2
_cell_length_a 14.3076(13)
_cell_length_b 15.8713(14)
_cell_length_c 28.861(3)
_cell_measurement_reflns_used 4522
_cell_measurement_temperature 296(2)
_cell_measurement_theta_max 27.50
_cell_measurement_theta_min 1.8
_cell_volume 5857.6(10)
_computing_cell_refinement SAINT(Bruker,2001)
_computing_data_collection APEX2(Bruker,2003)
_computing_data_reduction APEX2(Bruker,2003)
_computing_molecular_graphics DIAMOND
_computing_publication_material 'SHELXL-97 (Sheldrick, 1997)'
_computing_structure_refinement 'SHELXL-97 (Sheldrick, 1997)'
_computing_structure_solution 'SHELXS-97 (Sheldrick, 1997)'
_diffrn_ambient_temperature 296(2)
_diffrn_measured_fraction_theta_full 0.994
_diffrn_measured_fraction_theta_max 0.994
_diffrn_radiation_monochromator graphite
_diffrn_radiation_source 'fine-focus sealed tube'
_diffrn_radiation_type MoK\a
_diffrn_radiation_wavelength 0.71073
_diffrn_reflns_av_R_equivalents 0.0320
_diffrn_reflns_av_sigmaI/netI 0.0263
_diffrn_reflns_limit_h_max 17
_diffrn_reflns_limit_h_min -17
_diffrn_reflns_limit_k_max 19
_diffrn_reflns_limit_k_min -19
_diffrn_reflns_limit_l_max 36
_diffrn_reflns_limit_l_min -36
_diffrn_reflns_number 90808
_diffrn_reflns_theta_full 26.50
_diffrn_reflns_theta_max 26.50
_diffrn_reflns_theta_min 0.71
_exptl_absorpt_coefficient_mu 3.432
_exptl_absorpt_correction_T_max 0.653
_exptl_absorpt_correction_T_min 0.560
_exptl_absorpt_correction_type multi-scan
_exptl_absorpt_process_details SADBAS
_exptl_crystal_colour 'light yellow'
_exptl_crystal_density_diffrn 2.232
_exptl_crystal_description block
_exptl_crystal_F_000 3748
_exptl_crystal_size_max 0.18
_exptl_crystal_size_mid 0.14
_exptl_crystal_size_min 0.13
_refine_diff_density_max 1.919
_refine_diff_density_min -1.594
_refine_diff_density_rms 0.158
_refine_ls_extinction_method none
_refine_ls_goodness_of_fit_ref 1.049
_refine_ls_hydrogen_treatment constr
_refine_ls_matrix_type full
_refine_ls_number_parameters 1151
_refine_ls_number_reflns 24115
_refine_ls_number_restraints 0
_refine_ls_restrained_S_all 1.049
_refine_ls_R_factor_all 0.0570
_refine_ls_R_factor_gt 0.0454
_refine_ls_shift/su_max 0.001
_refine_ls_shift/su_mean 0.000
_refine_ls_structure_factor_coef Fsqd
_refine_ls_weighting_details 'calc w=1/[\s^2^(Fo^2^)+(0.0363P)^2^+55.0629P] where P=(Fo^2^+2Fc^2^)/3'
_refine_ls_weighting_scheme calc
_refine_ls_wR_factor_gt 0.1041
_refine_ls_wR_factor_ref 0.1140
_reflns_number_gt 20430
_reflns_number_total 24115
_reflns_threshold_expression >2sigma(I)
_cod_data_source_file ja907900b_si_002_4.cif
_cod_data_source_block 4
_cod_original_cell_volume 5857.7(10)
_cod_database_code 4105506

loop_
_symmetry_equiv_pos_as_xyz
'x, y, z'
'-x, -y, -z'

loop_
_atom_site_label
_atom_site_type_symbol
_atom_site_fract_x
_atom_site_fract_y
_atom_site_fract_z
_atom_site_U_iso_or_equiv
_atom_site_adp_type
_atom_site_occupancy
_atom_site_symmetry_multiplicity
_atom_site_calc_flag
_atom_site_refinement_flags
Mo Mo 0.40678(4) 0.22269(3) 0.750824(16) 0.02152(10) Uani 1 1 d .
Ag1A Ag 0.20553(11) 0.20271(10) 0.86579(4) 0.0536(3) Uani 0.70 1 d P
Ag1B Ag 0.1667(2) 0.1932(2) 0.87969(14) 0.0614(8) Uani 0.30 1 d P
Ag2A Ag 0.40135(12) 0.36832(11) 0.89660(6) 0.0597(4) Uani 0.65 1 d P
Ag2B Ag 0.3884(2) 0.3345(2) 0.87728(10) 0.0572(6) Uani 0.35 1 d P
Ag3 Ag 0.25139(6) 0.37045(6) 0.81862(2) 0.06025(18) Uani 1 1 d .
Ag4 Ag 0.08448(4) 0.11581(4) 0.770215(19) 0.04194(13) Uani 1 1 d .
Ag5 Ag 0.21351(5) 0.03156(5) 0.82615(2) 0.05361(16) Uani 1 1 d .
Ag6 Ag 0.43874(5) 0.10625(4) 0.85159(2) 0.04641(14) Uani 1 1 d .
Ag7 Ag 0.33887(5) -0.05548(4) 0.769191(19) 0.04135(12) Uani 1 1 d .
Ag8 Ag 0.57701(5) 0.33142(4) 0.86716(2) 0.04302(13) Uani 1 1 d .
Ag9 Ag 0.55385(4) 0.46114(3) 0.786712(16) 0.03123(10) Uani 1 1 d .
Ag10 Ag 0.38934(4) 0.45513(3) 0.729048(17) 0.03158(10) Uani 1 1 d .
Ag11 Ag 0.18741(4) 0.27705(4) 0.70640(2) 0.04188(13) Uani 1 1 d .
Ag12 Ag 0.14334(5) 0.05947(4) 0.67421(2) 0.04706(14) Uani 1 1 d .
Ag13 Ag 0.64470(5) 0.22987(4) 0.795963(18) 0.04135(13) Uani 1 1 d .
Ag14 Ag 0.67995(4) 0.41629(4) 0.710543(17) 0.03747(12) Uani 1 1 d .
Ag15 Ag 0.49233(4) 0.40976(4) 0.652257(17) 0.03520(11) Uani 1 1 d .
Ag16 Ag 0.59536(5) 0.30588(5) 0.61931(2) 0.04687(14) Uani 1 1 d .
Ag17 Ag 0.33684(4) 0.18088(4) 0.623971(19) 0.04434(13) Uani 1 1 d .
Ag18 Ag 0.71097(4) 0.25445(4) 0.698921(18) 0.03641(11) Uani 1 1 d .
Ag19 Ag 0.32223(5) -0.01730(4) 0.667755(19) 0.04362(13) Uani 1 1 d .
Ag20 Ag 0.52680(4) 0.03740(4) 0.712875(19) 0.03960(12) Uani 1 1 d .
O1 O 0.3507(3) 0.2584(3) 0.70521(15) 0.0332(10) Uani 1 1 d .
O2 O 0.4026(4) 0.1138(3) 0.73610(18) 0.0389(11) Uani 1 1 d .
O3 O 0.5406(3) 0.3063(3) 0.75993(15) 0.0293(9) Uani 1 1 d .
O4 O 0.3378(4) 0.2128(4) 0.80263(16) 0.0409(11) Uani 1 1 d .
O5 O 0.3174(8) 0.1573(7) 0.9167(3) 0.063(2) Uiso 0.70 1 d P
O5' O 0.233(2) 0.1498(18) 0.9503(9) 0.079(7) Uiso 0.30 1 d P
O6' O 0.3825(17) 0.2049(15) 0.9201(8) 0.058(5) Uiso 0.30 1 d P
O6 O 0.4202(8) 0.2823(7) 0.9585(4) 0.073(3) Uani 0.70 1 d P
O7 O 0.3553(4) 0.4715(3) 0.64118(18) 0.0431(11) Uani 1 1 d .
O8 O 0.2104(5) 0.3335(5) 0.6309(2) 0.072(2) Uani 1 1 d .
O9 O 0.7801(4) 0.3956(4) 0.8161(2) 0.0480(13) Uani 1 1 d .
O10 O 0.7576(4) 0.5075(3) 0.77748(16) 0.0396(11) Uani 1 1 d .
O11 O 0.0184(5) -0.1130(5) 0.6970(2) 0.077(2) Uani 1 1 d .
O12 O 0.1599(4) -0.0419(4) 0.74170(18) 0.0479(13) Uani 1 1 d .
O13 O 0.5340(5) 0.1204(4) 0.63911(17) 0.0476(12) Uani 1 1 d .
O14 O 0.6111(5) 0.1824(4) 0.5731(2) 0.0593(15) Uani 1 1 d .
F1 F 0.4672(9) 0.1725(8) 1.0068(4) 0.145(3) Uiso 1 1 d .
F2 F 0.3125(8) 0.1106(7) 1.0201(3) 0.132(3) Uiso 1 1 d .
F3 F 0.3787(8) 0.0559(7) 0.9689(3) 0.133(3) Uiso 1 1 d .
F4 F 0.1746(6) 0.3860(5) 0.5505(2) 0.104(3) Uani 1 1 d .
F5 F 0.3308(8) 0.4751(7) 0.5465(3) 0.129(3) Uiso 1 1 d .
F6A F 0.2113(10) 0.5095(8) 0.5841(4) 0.084(3) Uiso 0.60 1 d P
F6B F 0.2695(11) 0.5369(10) 0.5730(5) 0.062(3) Uiso 0.40 1 d P
F7 F 0.8218(6) 0.6145(6) 0.8554(3) 0.115(3) Uani 1 1 d .
F8 F 0.9512(5) 0.6037(5) 0.8326(3) 0.109(3) Uani 1 1 d .
F9A F 0.8857(10) 0.5184(8) 0.8829(4) 0.067(3) Uiso 0.50 1 d P
F9B F 0.8284(11) 0.5167(9) 0.8890(4) 0.079(3) Uiso 0.50 1 d P
F10 F -0.0583(8) -0.2350(7) 0.7686(3) 0.165(5) Uani 1 1 d .
F11 F 0.0825(8) -0.1865(8) 0.7983(4) 0.149(3) Uiso 1 1 d .
F12A F 0.0344(10) -0.2692(9) 0.7316(4) 0.109(3) Uiso 0.70 1 d P
F12B F 0.130(2) -0.2244(18) 0.7597(9) 0.103(7) Uiso 0.30 1 d P
F13 F 0.6176(7) 0.0271(6) 0.5480(3) 0.122(3) Uiso 1 1 d .
F14 F 0.4626(6) -0.0414(5) 0.5774(3) 0.114(3) Uani 1 1 d .
F15 F 0.5949(6) -0.0172(5) 0.6163(3) 0.098(2) Uani 1 1 d .
C1 C 0.2367(7) 0.3466(6) 0.8907(3) 0.0474(18) Uani 1 1 d .
C2 C 0.2198(7) 0.3700(6) 0.9287(3) 0.0503(19) Uani 1 1 d .
C3 C 0.2000(10) 0.3972(8) 0.9751(3) 0.077(3) Uani 1 1 d .
C4 C 0.1306(15) 0.3104(14) 1.0007(7) 0.149(7) Uiso 1 1 d .
H4A H 0.1177 0.3282 1.0312 0.224 Uiso 1 1 calc R
H4B H 0.1643 0.2702 1.0033 0.224 Uiso 1 1 calc R
H4C H 0.0655 0.2773 0.9841 0.224 Uiso 1 1 calc R
C5 C 0.3048(12) 0.4607(11) 0.9999(6) 0.120(5) Uiso 1 1 d .
H5A H 0.2916 0.4779 1.0304 0.180 Uiso 1 1 calc R
H5B H 0.3419 0.5166 0.9824 0.180 Uiso 1 1 calc R
H5C H 0.3461 0.4272 1.0022 0.180 Uiso 1 1 calc R
C6 C 0.1377(11) 0.4555(10) 0.9693(5) 0.110(5) Uani 1 1 d .
H6A H 0.1230 0.4739 0.9993 0.165 Uiso 1 1 calc R
H6B H 0.0732 0.4179 0.9530 0.165 Uiso 1 1 calc R
H6C H 0.1784 0.5108 0.9520 0.165 Uiso 1 1 calc R
C7 C 0.5556(6) 0.4535(5) 0.8651(2) 0.0359(14) Uani 1 1 d .
C8 C 0.5521(6) 0.5283(5) 0.8638(2) 0.0416(16) Uani 1 1 d .
C9 C 0.5547(9) 0.6232(7) 0.8679(4) 0.069(3) Uani 1 1 d .
C10 C 0.598(2) 0.6671(18) 0.9108(8) 0.200(10) Uiso 1 1 d .
H10A H 0.6576 0.6564 0.9180 0.300 Uiso 1 1 calc R
H10B H 0.5470 0.6413 0.9345 0.300 Uiso 1 1 calc R
H10C H 0.6201 0.7336 0.9092 0.300 Uiso 1 1 calc R
C11 C 0.6425(16) 0.6896(15) 0.8325(7) 0.160(7) Uiso 1 1 d .
H11A H 0.6206 0.6671 0.8013 0.240 Uiso 1 1 calc R
H11B H 0.7074 0.6881 0.8391 0.240 Uiso 1 1 calc R
H11C H 0.6515 0.7531 0.8360 0.240 Uiso 1 1 calc R
C12 C 0.4647(13) 0.6255(10) 0.8463(7) 0.156(9) Uani 1 1 d .
H12A H 0.4473 0.5883 0.8180 0.234 Uiso 1 1 calc R
H12B H 0.4805 0.6894 0.8395 0.234 Uiso 1 1 calc R
H12C H 0.4065 0.6002 0.8669 0.234 Uiso 1 1 calc R
C13 C 0.5934(6) 0.2038(5) 0.8709(2) 0.0421(16) Uani 1 1 d .
C14 C 0.6634(6) 0.2200(5) 0.8983(3) 0.0446(17) Uani 1 1 d .
C15 C 0.7476(9) 0.2360(7) 0.9322(3) 0.072(3) Uani 1 1 d .
C16 C 0.7212(10) 0.1422(9) 0.9555(4) 0.095(4) Uani 1 1 d .
H16A H 0.7753 0.1508 0.9776 0.142 Uiso 1 1 calc R
H16B H 0.7162 0.0958 0.9324 0.142 Uiso 1 1 calc R
H16C H 0.6557 0.1213 0.9711 0.142 Uiso 1 1 calc R
C17 C 0.7533(12) 0.3099(11) 0.9679(5) 0.117(5) Uiso 1 1 d .
H17A H 0.8079 0.3209 0.9901 0.175 Uiso 1 1 calc R
H17B H 0.6877 0.2881 0.9835 0.175 Uiso 1 1 calc R
H17C H 0.7678 0.3676 0.9527 0.175 Uiso 1 1 calc R
C18 C 0.8516(13) 0.2717(12) 0.9060(6) 0.126(5) Uiso 1 1 d .
H18A H 0.9074 0.2822 0.9274 0.189 Uiso 1 1 calc R
H18B H 0.8653 0.3297 0.8913 0.189 Uiso 1 1 calc R
H18C H 0.8469 0.2254 0.8828 0.189 Uiso 1 1 calc R
C19 C 0.5533(5) 0.5081(4) 0.7149(2) 0.0305(13) Uani 1 1 d .
C20 C 0.6277(5) 0.5664(5) 0.6943(3) 0.0415(16) Uani 1 1 d .
C21 C 0.7168(7) 0.6477(7) 0.6740(5) 0.081(4) Uani 1 1 d .
C22 C 0.7351(13) 0.7312(8) 0.7010(11) 0.30(2) Uani 1 1 d .
H22A H 0.7555 0.7253 0.7320 0.451 Uiso 1 1 calc R
H22B H 0.6721 0.7387 0.7019 0.451 Uiso 1 1 calc R
H22C H 0.7897 0.7852 0.6872 0.451 Uiso 1 1 calc R
C23 C 0.8134(7) 0.6334(7) 0.6723(4) 0.074(3) Uani 1 1 d .
H23A H 0.8341 0.6275 0.7032 0.111 Uiso 1 1 calc R
H23B H 0.8686 0.6865 0.6581 0.111 Uiso 1 1 calc R
H23C H 0.7993 0.5771 0.6545 0.111 Uiso 1 1 calc R
C24 C 0.688(2) 0.6563(19) 0.6250(9) 0.215(11) Uiso 1 1 d .
H24A H 0.7450 0.7083 0.6111 0.322 Uiso 1 1 calc R
H24B H 0.6270 0.6667 0.6248 0.322 Uiso 1 1 calc R
H24C H 0.6739 0.5992 0.6078 0.322 Uiso 1 1 calc R
C25 C 0.2366(5) 0.4160(5) 0.7501(2) 0.0390(15) Uani 1 1 d .
C26 C 0.1487(6) 0.4062(6) 0.7567(3) 0.0506(19) Uani 1 1 d .
C27 C 0.0440(7) 0.4002(8) 0.7654(6) 0.091(4) Uani 1 1 d .
C28 C 0.0546(17) 0.4620(16) 0.8117(7) 0.172(8) Uiso 1 1 d .
H28A H 0.0777 0.4373 0.8369 0.257 Uiso 1 1 calc R
H28B H -0.0121 0.4595 0.8189 0.257 Uiso 1 1 calc R
H28C H 0.1045 0.5262 0.8070 0.257 Uiso 1 1 calc R
C29 C -0.0341(8) 0.3017(9) 0.7771(5) 0.096(4) Uani 1 1 d .
H29A H -0.0105 0.2822 0.8041 0.144 Uiso 1 1 calc R
H29B H -0.0410 0.2595 0.7515 0.144 Uiso 1 1 calc R
H29C H -0.1007 0.3005 0.7831 0.144 Uiso 1 1 calc R
C30 C 0.0094(17) 0.4315(16) 0.7280(8) 0.172(8) Uiso 1 1 d .
H30A H -0.0587 0.4266 0.7343 0.259 Uiso 1 1 calc R
H30B H 0.0057 0.3937 0.7010 0.259 Uiso 1 1 calc R
H30C H 0.0571 0.4962 0.7227 0.259 Uiso 1 1 calc R
C31 C 0.0786(5) 0.0666(5) 0.8366(3) 0.0418(16) Uani 1 1 d .
C32 C 0.0425(6) 0.0152(6) 0.8693(3) 0.0473(18) Uani 1 1 d .
C33 C -0.0107(8) -0.0491(8) 0.9074(3) 0.074(3) Uani 1 1 d .
C34 C 0.0680(11) -0.0617(10) 0.9371(5) 0.103(4) Uiso 1 1 d .
H34A H 0.0329 -0.1034 0.9617 0.154 Uiso 1 1 calc R
H34B H 0.1170 -0.0017 0.9499 0.154 Uiso 1 1 calc R
H34C H 0.1046 -0.0881 0.9185 0.154 Uiso 1 1 calc R
C35 C -0.0656(15) -0.0050(13) 0.9361(6) 0.142(6) Uiso 1 1 d .
H35A H -0.1013 -0.0456 0.9610 0.213 Uiso 1 1 calc R
H35B H -0.1153 0.0038 0.9170 0.213 Uiso 1 1 calc R
H35C H -0.0153 0.0548 0.9485 0.213 Uiso 1 1 calc R
C36 C -0.0891(19) -0.1384(16) 0.8861(8) 0.189(9) Uiso 1 1 d .
H36A H -0.1256 -0.1817 0.9100 0.283 Uiso 1 1 calc R
H36B H -0.0548 -0.1652 0.8665 0.283 Uiso 1 1 calc R
H36C H -0.1381 -0.1265 0.8681 0.283 Uiso 1 1 calc R
C37 C 0.3136(6) -0.0336(5) 0.8433(2) 0.0393(15) Uani 1 1 d .
C38 C 0.2996(6) -0.1107(5) 0.8555(2) 0.0405(16) Uani 1 1 d .
C39 C 0.2825(7) -0.2021(6) 0.8745(3) 0.054(2) Uani 1 1 d .
C40 C 0.3739(8) -0.1863(7) 0.9066(3) 0.069(3) Uani 1 1 d .
H40A H 0.3636 -0.2453 0.9191 0.103 Uiso 1 1 calc R
H40B H 0.3780 -0.1434 0.9314 0.103 Uiso 1 1 calc R
H40C H 0.4377 -0.1601 0.8894 0.103 Uiso 1 1 calc R
C41 C 0.1799(8) -0.2423(7) 0.9022(4) 0.076(3) Uani 1 1 d .
H41A H 0.1679 -0.3019 0.9146 0.114 Uiso 1 1 calc R
H41B H 0.1226 -0.2509 0.8821 0.114 Uiso 1 1 calc R
H41C H 0.1854 -0.1992 0.9272 0.114 Uiso 1 1 calc R
C42 C 0.2768(11) -0.2700(7) 0.8350(4) 0.086(4) Uani 1 1 d .
H42A H 0.2655 -0.3293 0.8474 0.129 Uiso 1 1 calc R
H42B H 0.3412 -0.2440 0.8183 0.129 Uiso 1 1 calc R
H42C H 0.2200 -0.2794 0.8143 0.129 Uiso 1 1 calc R
C43 C 0.6838(5) 0.1434(4) 0.7426(2) 0.0342(14) Uani 1 1 d .
C44 C 0.6855(5) 0.0764(5) 0.7615(3) 0.0378(15) Uani 1 1 d .
C45 C 0.7016(7) 0.0028(6) 0.7855(3) 0.053(2) Uani 1 1 d .
C46 C 0.8032(11) 0.0514(11) 0.8132(7) 0.160(9) Uani 1 1 d .
H46A H 0.8158 0.0050 0.8292 0.239 Uiso 1 1 calc R
H46B H 0.7980 0.0952 0.8353 0.239 Uiso 1 1 calc R
H46C H 0.8598 0.0845 0.7926 0.239 Uiso 1 1 calc R
C47 C 0.6134(10) -0.0491(9) 0.8172(5) 0.105(5) Uani 1 1 d .
H47A H 0.6250 -0.0968 0.8325 0.157 Uiso 1 1 calc R
H47B H 0.5492 -0.0781 0.7997 0.157 Uiso 1 1 calc R
H47C H 0.6092 -0.0058 0.8399 0.157 Uiso 1 1 calc R
C48 C 0.7180(14) -0.0611(12) 0.7503(6) 0.133(6) Uiso 1 1 d .
H48A H 0.7284 -0.1089 0.7661 0.199 Uiso 1 1 calc R
H48B H 0.7784 -0.0247 0.7322 0.199 Uiso 1 1 calc R
H48C H 0.6577 -0.0902 0.7303 0.199 Uiso 1 1 calc R
C49 C 0.7556(5) 0.3702(5) 0.6552(2) 0.0366(14) Uani 1 1 d .
C50 C 0.8033(6) 0.3996(5) 0.6195(2) 0.0411(16) Uani 1 1 d .
C51 C 0.8670(8) 0.4348(7) 0.5773(3) 0.061(2) Uani 1 1 d .
C52 C 0.8838(14) 0.3606(10) 0.5544(5) 0.149(8) Uani 1 1 d .
H52A H 0.8175 0.3078 0.5473 0.224 Uiso 1 1 calc R
H52B H 0.9238 0.3413 0.5744 0.224 Uiso 1 1 calc R
H52C H 0.9211 0.3837 0.5262 0.224 Uiso 1 1 calc R
C53 C 0.812(2) 0.4736(19) 0.5462(9) 0.218(12) Uiso 1 1 d .
H53A H 0.7455 0.4239 0.5366 0.328 Uiso 1 1 calc R
H53B H 0.8538 0.4997 0.5194 0.328 Uiso 1 1 calc R
H53C H 0.8018 0.5220 0.5627 0.328 Uiso 1 1 calc R
C54 C 0.9657(16) 0.5158(12) 0.5894(7) 0.209(13) Uani 1 1 d .
H54A H 1.0061 0.5385 0.5619 0.313 Uiso 1 1 calc R
H54B H 1.0038 0.4974 0.6110 0.313 Uiso 1 1 calc R
H54C H 0.9522 0.5648 0.6032 0.313 Uiso 1 1 calc R
C55 C 0.4552(6) 0.3167(5) 0.5940(2) 0.0373(15) Uani 1 1 d .
C56 C 0.4192(6) 0.2813(5) 0.5567(2) 0.0412(16) Uani 1 1 d .
C57 C 0.3855(8) 0.2482(7) 0.5078(3) 0.061(2) Uani 1 1 d .
C58 C 0.4080(13) 0.1642(12) 0.4969(4) 0.122(6) Uani 1 1 d .
H58A H 0.3870 0.1423 0.4656 0.182 Uiso 1 1 calc R
H58B H 0.3697 0.1143 0.5177 0.182 Uiso 1 1 calc R
H58C H 0.4815 0.1833 0.5007 0.182 Uiso 1 1 calc R
C59 C 0.2714(9) 0.2208(10) 0.5009(4) 0.095(4) Uani 1 1 d .
H59A H 0.2514 0.2001 0.4694 0.142 Uiso 1 1 calc R
H59B H 0.2587 0.2743 0.5078 0.142 Uiso 1 1 calc R
H59C H 0.2311 0.1707 0.5213 0.142 Uiso 1 1 calc R
C60 C 0.4521(12) 0.3292(11) 0.4777(4) 0.119(6) Uani 1 1 d .
H60A H 0.4336 0.3115 0.4457 0.179 Uiso 1 1 calc R
H60B H 0.5245 0.3448 0.4826 0.179 Uiso 1 1 calc R
H60C H 0.4407 0.3830 0.4856 0.179 Uiso 1 1 calc R
C61 C 0.0502(6) 0.1333(5) 0.7018(3) 0.0420(16) Uani 1 1 d .
C62 C 0.0004(6) 0.1171(5) 0.6668(3) 0.0466(18) Uani 1 1 d .
C63 C -0.0658(7) 0.1000(7) 0.6243(3) 0.062(2) Uani 1 1 d .
C64 C -0.1391(9) -0.0048(8) 0.6191(4) 0.085(3) Uani 1 1 d .
H64A H -0.1820 -0.0161 0.5918 0.128 Uiso 1 1 calc R
H64B H -0.1827 -0.0252 0.6458 0.128 Uiso 1 1 calc R
H64C H -0.0988 -0.0394 0.6163 0.128 Uiso 1 1 calc R
C65 C -0.1289(12) 0.1541(11) 0.6280(5) 0.112(5) Uani 1 1 d .
H65A H -0.1716 0.1422 0.6006 0.167 Uiso 1 1 calc R
H65B H -0.0826 0.2203 0.6310 0.167 Uiso 1 1 calc R
H65C H -0.1726 0.1344 0.6547 0.167 Uiso 1 1 calc R
C66 C 0.0070(11) 0.1319(10) 0.5825(3) 0.106(5) Uani 1 1 d .
H66A H -0.0339 0.1213 0.5546 0.160 Uiso 1 1 calc R
H66B H 0.0466 0.0966 0.5806 0.160 Uiso 1 1 calc R
H66C H 0.0539 0.1979 0.5861 0.160 Uiso 1 1 calc R
C67 C 0.2367(6) 0.0331(5) 0.6201(2) 0.0393(15) Uani 1 1 d .
C68 C 0.1962(6) -0.0431(5) 0.6003(2) 0.0431(17) Uani 1 1 d .
C69 C 0.1411(8) -0.1317(6) 0.5723(3) 0.063(2) Uani 1 1 d .
C70 C 0.1377(14) -0.2130(13) 0.5984(6) 0.138(6) Uiso 1 1 d .
H70A H 0.1031 -0.2172 0.6273 0.208 Uiso 1 1 calc R
H70B H 0.2077 -0.2040 0.6043 0.208 Uiso 1 1 calc R
H70C H 0.1003 -0.2702 0.5804 0.208 Uiso 1 1 calc R
C71 C 0.0304(11) -0.1493(12) 0.5633(6) 0.141(7) Uani 1 1 d .
H71A H -0.0045 -0.1548 0.5923 0.212 Uiso 1 1 calc R
H71B H -0.0055 -0.2066 0.5452 0.212 Uiso 1 1 calc R
H71C H 0.0303 -0.0977 0.5466 0.212 Uiso 1 1 calc R
C72 C 0.1952(12) -0.1238(10) 0.5276(5) 0.124(6) Uani 1 1 d .
H72A H 0.1595 -0.1814 0.5097 0.186 Uiso 1 1 calc R
H72B H 0.2660 -0.1124 0.5335 0.186 Uiso 1 1 calc R
H72C H 0.1950 -0.0725 0.5107 0.186 Uiso 1 1 calc R
C73 C 0.3841(6) -0.1015(5) 0.7050(3) 0.0405(16) Uani 1 1 d .
C74 C 0.3781(6) -0.1766(5) 0.6945(3) 0.0415(16) Uani 1 1 d .
C75 C 0.3699(9) -0.2713(6) 0.6815(3) 0.062(2) Uani 1 1 d .
C76 C 0.4318(11) -0.2975(10) 0.7180(5) 0.098(4) Uiso 1 1 d .
H76A H 0.4275 -0.3582 0.7101 0.147 Uiso 1 1 calc R
H76B H 0.4025 -0.2993 0.7481 0.147 Uiso 1 1 calc R
H76C H 0.5037 -0.2511 0.7184 0.147 Uiso 1 1 calc R
C77 C 0.4178(12) -0.2678(7) 0.6343(4) 0.094(4) Uani 1 1 d .
H77A H 0.4125 -0.3288 0.6261 0.141 Uiso 1 1 calc R
H77B H 0.4901 -0.2223 0.6353 0.141 Uiso 1 1 calc R
H77C H 0.3811 -0.2502 0.6116 0.141 Uiso 1 1 calc R
C78 C 0.2571(10) -0.3437(7) 0.6813(5) 0.099(4) Uani 1 1 d .
H78A H 0.2523 -0.4044 0.6729 0.148 Uiso 1 1 calc R
H78B H 0.2184 -0.3270 0.6593 0.148 Uiso 1 1 calc R
H78C H 0.2288 -0.3459 0.7117 0.148 Uiso 1 1 calc R
C79 C 0.3621(12) 0.1934(10) 0.9510(3) 0.090(4) Uani 1 1 d .
C80 C 0.3760(8) 0.1304(8) 0.9859(3) 0.063(2) Uani 1 1 d .
C81 C 0.2733(6) 0.4145(5) 0.6204(2) 0.0403(16) Uani 1 1 d .
C82 C 0.2498(7) 0.4484(6) 0.5753(3) 0.054(2) Uani 1 1 d .
C83 C 0.7906(5) 0.4763(4) 0.8097(2) 0.0311(13) Uani 1 1 d .
C84 C 0.8564(6) 0.5506(6) 0.8469(3) 0.0479(18) Uani 1 1 d .
C85 C 0.0775(7) -0.1088(6) 0.7295(3) 0.054(2) Uani 1 1 d .
C86 C 0.0432(11) -0.2028(10) 0.7553(5) 0.122(7) Uani 1 1 d .
C87 C 0.5700(6) 0.1172(6) 0.6000(3) 0.0447(17) Uani 1 1 d .
C88 C 0.5602(8) 0.0206(7) 0.5840(3) 0.063(2) Uani 1 1 d .

loop_
_atom_site_aniso_label
_atom_site_aniso_U_11
_atom_site_aniso_U_22
_atom_site_aniso_U_33
_atom_site_aniso_U_23
_atom_site_aniso_U_13
_atom_site_aniso_U_12
Mo 0.0244(2) 0.0207(2) 0.0207(2) 0.00248(17) 0.00248(18) 0.01105(19)
Ag1A 0.0582(8) 0.0540(6) 0.0462(6) -0.0095(5) -0.0041(5) 0.0237(7)
Ag1B 0.0430(16) 0.0498(14) 0.086(3) -0.0178(15) 0.0028(13) 0.0167(13)
Ag2A 0.0465(6) 0.0577(8) 0.0718(10) -0.0010(6) 0.0099(6) 0.0206(6)
Ag2B 0.0464(12) 0.0616(16) 0.0704(17) 0.0224(12) 0.0167(12) 0.0291(12)
Ag3 0.0747(4) 0.0781(5) 0.0314(3) 0.0040(3) 0.0006(3) 0.0372(4)
Ag4 0.0387(3) 0.0475(3) 0.0391(3) 0.0101(2) 0.0049(2) 0.0184(2)
Ag5 0.0442(3) 0.0660(4) 0.0601(4) 0.0195(3) 0.0111(3) 0.0322(3)
Ag6 0.0511(3) 0.0429(3) 0.0412(3) 0.0077(2) -0.0011(2) 0.0172(3)
Ag7 0.0536(3) 0.0349(3) 0.0346(3) 0.0026(2) 0.0054(2) 0.0189(2)
Ag8 0.0613(3) 0.0326(3) 0.0406(3) 0.0016(2) 0.0047(2) 0.0258(3)
Ag9 0.0352(2) 0.0332(2) 0.0272(2) 0.00027(18) 0.00029(18) 0.0171(2)
Ag10 0.0293(2) 0.0354(2) 0.0331(2) 0.00061(19) 0.00159(18) 0.0172(2)
Ag11 0.0369(3) 0.0411(3) 0.0440(3) 0.0068(2) -0.0025(2) 0.0140(2)
Ag12 0.0486(3) 0.0440(3) 0.0479(3) 0.0042(2) 0.0099(3) 0.0200(3)
Ag13 0.0517(3) 0.0533(3) 0.0316(3) 0.0013(2) 0.0027(2) 0.0347(3)
Ag14 0.0457(3) 0.0360(3) 0.0306(3) 0.0020(2) 0.0103(2) 0.0181(2)
Ag15 0.0424(3) 0.0406(3) 0.0273(2) -0.0030(2) -0.0002(2) 0.0230(2)
Ag16 0.0491(3) 0.0593(4) 0.0425(3) -0.0075(3) -0.0006(2) 0.0338(3)
Ag17 0.0451(3) 0.0422(3) 0.0356(3) 0.0034(2) -0.0022(2) 0.0105(2)
Ag18 0.0426(3) 0.0373(3) 0.0353(3) 0.0069(2) 0.0078(2) 0.0229(2)
Ag19 0.0552(3) 0.0447(3) 0.0376(3) -0.0035(2) -0.0105(2) 0.0286(3)
Ag20 0.0416(3) 0.0337(3) 0.0442(3) -0.0026(2) -0.0021(2) 0.0175(2)
O1 0.038(2) 0.038(2) 0.028(2) 0.0065(18) -0.0035(18) 0.021(2)
O2 0.046(3) 0.024(2) 0.051(3) -0.001(2) 0.002(2) 0.020(2)
O3 0.029(2) 0.025(2) 0.034(2) 0.0039(17) 0.0020(17) 0.0119(18)
O4 0.040(3) 0.052(3) 0.029(2) 0.007(2) 0.011(2) 0.018(2)
O6 0.081(7) 0.047(5) 0.082(7) 0.007(5) -0.012(5) 0.021(5)
O7 0.045(3) 0.038(3) 0.046(3) 0.003(2) -0.009(2) 0.019(2)
O8 0.066(4) 0.063(4) 0.048(3) 0.015(3) -0.015(3) -0.004(3)
O9 0.040(3) 0.040(3) 0.063(3) -0.003(2) -0.009(2) 0.018(2)
O10 0.040(3) 0.042(3) 0.036(3) 0.001(2) -0.003(2) 0.017(2)
O11 0.061(4) 0.069(4) 0.076(4) 0.035(4) -0.020(3) 0.005(3)
O12 0.045(3) 0.042(3) 0.044(3) 0.007(2) -0.003(2) 0.008(2)
O13 0.069(4) 0.042(3) 0.035(3) 0.002(2) 0.007(2) 0.029(3)
O14 0.080(4) 0.054(3) 0.047(3) 0.004(3) 0.016(3) 0.033(3)
F4 0.126(6) 0.085(4) 0.067(4) 0.010(3) -0.053(4) 0.018(4)
F7 0.110(5) 0.119(6) 0.136(6) -0.085(5) -0.051(5) 0.072(5)
F8 0.051(3) 0.100(5) 0.131(6) -0.049(5) -0.010(4) -0.004(3)
F10 0.143(8) 0.132(7) 0.113(7) 0.066(6) -0.020(6) -0.037(6)
F14 0.095(5) 0.076(4) 0.160(8) -0.058(5) -0.026(5) 0.030(4)
F15 0.127(6) 0.082(4) 0.113(6) 0.002(4) 0.005(5) 0.074(5)
C1 0.058(5) 0.053(5) 0.038(4) -0.002(3) 0.000(3) 0.031(4)
C2 0.064(5) 0.060(5) 0.038(4) 0.001(4) 0.004(4) 0.038(4)
C3 0.105(8) 0.089(8) 0.042(5) -0.009(5) 0.008(5) 0.047(7)
C6 0.102(10) 0.110(10) 0.119(11) -0.056(9) 0.008(8) 0.051(9)
C7 0.048(4) 0.037(4) 0.026(3) 0.003(3) 0.001(3) 0.022(3)
C8 0.054(4) 0.040(4) 0.034(4) -0.009(3) -0.009(3) 0.024(3)
C9 0.105(8) 0.052(5) 0.066(6) -0.024(4) -0.032(6) 0.050(6)
C12 0.165(15) 0.096(10) 0.26(2) -0.079(12) -0.104(15) 0.110(11)
C13 0.059(5) 0.034(4) 0.034(4) 0.006(3) 0.000(3) 0.021(3)
C14 0.061(5) 0.035(4) 0.035(4) 0.007(3) 0.003(3) 0.018(3)
C15 0.080(7) 0.067(6) 0.055(6) 0.004(5) -0.024(5) 0.019(5)
C16 0.111(9) 0.094(9) 0.079(8) 0.027(6) -0.034(7) 0.044(8)
C19 0.029(3) 0.028(3) 0.031(3) -0.001(2) -0.003(2) 0.010(3)
C20 0.034(3) 0.036(4) 0.053(4) 0.017(3) 0.000(3) 0.014(3)
C21 0.041(5) 0.064(6) 0.132(10) 0.065(7) 0.013(5) 0.015(4)
C22 0.143(14) 0.020(5) 0.71(6) 0.004(14) 0.25(3) 0.007(7)
C23 0.055(5) 0.051(5) 0.101(8) 0.011(5) 0.041(5) 0.009(4)
C25 0.035(3) 0.049(4) 0.037(4) 0.002(3) -0.002(3) 0.023(3)
C26 0.032(4) 0.049(4) 0.066(5) -0.007(4) 0.000(3) 0.014(3)
C27 0.035(5) 0.069(7) 0.173(13) -0.010(7) -0.001(6) 0.026(5)
C29 0.040(5) 0.094(9) 0.143(12) -0.013(8) 0.007(6) 0.021(6)
C31 0.032(3) 0.049(4) 0.042(4) 0.004(3) 0.003(3) 0.016(3)
C32 0.040(4) 0.063(5) 0.037(4) 0.004(4) 0.004(3) 0.021(4)
C33 0.062(6) 0.097(8) 0.045(5) 0.024(5) 0.019(4) 0.018(6)
C37 0.045(4) 0.044(4) 0.032(3) 0.009(3) 0.005(3) 0.022(3)
C38 0.047(4) 0.046(4) 0.028(3) 0.005(3) 0.001(3) 0.020(3)
C39 0.075(6) 0.047(4) 0.044(4) 0.011(4) -0.003(4) 0.032(4)
C40 0.087(7) 0.076(7) 0.059(6) 0.020(5) -0.004(5) 0.049(6)
C41 0.068(6) 0.068(6) 0.089(8) 0.048(6) 0.011(5) 0.025(5)
C42 0.145(11) 0.057(6) 0.070(7) 0.000(5) -0.014(7) 0.059(7)
C43 0.032(3) 0.028(3) 0.045(4) -0.004(3) -0.002(3) 0.016(3)
C44 0.035(3) 0.033(3) 0.044(4) -0.002(3) 0.003(3) 0.015(3)
C45 0.057(5) 0.043(4) 0.074(6) 0.009(4) -0.005(4) 0.035(4)
C46 0.087(9) 0.112(12) 0.26(2) 0.091(13) -0.063(12) 0.023(8)
C47 0.098(9) 0.093(8) 0.149(12) 0.090(9) 0.053(8) 0.061(7)
C49 0.036(3) 0.043(4) 0.036(4) 0.005(3) 0.006(3) 0.022(3)
C50 0.047(4) 0.047(4) 0.037(4) 0.008(3) 0.010(3) 0.027(3)
C51 0.078(6) 0.076(6) 0.047(5) 0.031(4) 0.037(4) 0.048(5)
C52 0.210(18) 0.099(10) 0.123(12) -0.001(9) 0.127(13) 0.054(11)
C54 0.21(2) 0.120(13) 0.166(17) -0.010(12) 0.154(17) -0.043(13)
C55 0.046(4) 0.042(4) 0.026(3) 0.003(3) 0.006(3) 0.022(3)
C56 0.045(4) 0.052(4) 0.032(4) -0.001(3) 0.005(3) 0.027(3)
C57 0.083(6) 0.072(6) 0.030(4) -0.009(4) -0.006(4) 0.037(5)
C58 0.165(14) 0.167(15) 0.071(8) -0.068(9) -0.038(9) 0.112(13)
C59 0.087(8) 0.136(11) 0.056(6) -0.035(7) -0.029(6) 0.047(8)
C60 0.126(11) 0.159(14) 0.029(5) 0.010(7) 0.000(6) 0.026(10)
C61 0.042(4) 0.042(4) 0.042(4) 0.005(3) 0.002(3) 0.018(3)
C62 0.047(4) 0.039(4) 0.050(5) 0.010(3) 0.006(4) 0.015(3)
C63 0.060(5) 0.074(6) 0.048(5) -0.003(4) -0.013(4) 0.028(5)
C64 0.073(7) 0.084(8) 0.082(8) -0.018(6) -0.018(6) 0.021(6)
C65 0.136(12) 0.147(13) 0.087(9) -0.009(9) -0.049(8) 0.096(11)
C66 0.109(10) 0.128(11) 0.039(5) 0.007(6) -0.017(6) 0.014(8)
C67 0.047(4) 0.045(4) 0.027(3) 0.004(3) -0.003(3) 0.021(3)
C68 0.053(4) 0.045(4) 0.027(3) 0.000(3) -0.001(3) 0.017(4)
C69 0.088(7) 0.046(5) 0.047(5) -0.015(4) -0.015(5) 0.022(5)
C71 0.086(9) 0.159(15) 0.148(14) -0.102(12) -0.030(9) 0.032(10)
C72 0.132(12) 0.106(10) 0.098(10) -0.063(9) 0.000(9) 0.024(9)
C73 0.052(4) 0.031(4) 0.041(4) 0.001(3) -0.002(3) 0.021(3)
C74 0.054(4) 0.027(3) 0.043(4) 0.005(3) 0.003(3) 0.017(3)
C75 0.097(7) 0.032(4) 0.065(6) 0.001(4) 0.009(5) 0.036(5)
C77 0.169(13) 0.051(6) 0.074(7) 0.003(5) 0.042(8) 0.059(7)
C78 0.112(10) 0.036(5) 0.129(11) -0.015(6) 0.034(8) 0.017(6)
C79 0.168(13) 0.137(11) 0.026(4) 0.005(5) 0.014(6) 0.122(11)
C80 0.080(6) 0.085(7) 0.035(4) 0.000(4) 0.003(4) 0.046(6)
C81 0.044(4) 0.047(4) 0.035(4) 0.001(3) -0.001(3) 0.025(3)
C82 0.066(5) 0.051(5) 0.049(5) 0.001(4) -0.008(4) 0.030(4)
C83 0.024(3) 0.028(3) 0.039(4) 0.003(3) 0.006(2) 0.010(2)
C84 0.050(4) 0.050(4) 0.039(4) -0.001(3) -0.008(3) 0.018(4)
C85 0.052(5) 0.050(5) 0.048(5) 0.015(4) -0.005(4) 0.012(4)
C86 0.088(9) 0.093(9) 0.100(9) 0.042(8) -0.071(8) -0.037(7)
C87 0.047(4) 0.050(4) 0.040(4) -0.004(3) 0.001(3) 0.024(4)
C88 0.084(7) 0.059(5) 0.051(5) -0.011(4) 0.023(5) 0.038(5)

loop_
_atom_type_symbol
_atom_type_description
_atom_type_scat_dispersion_real
_atom_type_scat_dispersion_imag
_atom_type_scat_source
Mo Mo -1.6832 0.6857 'International Tables Vol C Tables 4.2.6.8 and 6.1.1.4'
Ag Ag -0.8971 1.1015 'International Tables Vol C Tables 4.2.6.8 and 6.1.1.4'
O O 0.0106 0.0060 'International Tables Vol C Tables 4.2.6.8 and 6.1.1.4'
F F 0.0171 0.0103 'International Tables Vol C Tables 4.2.6.8 and 6.1.1.4'
C C 0.0033 0.0016 'International Tables Vol C Tables 4.2.6.8 and 6.1.1.4'
H H 0.0000 0.0000 'International Tables Vol C Tables 4.2.6.8 and 6.1.1.4'

loop_
_geom_angle_atom_site_label_1
_geom_angle_atom_site_label_2
_geom_angle_atom_site_label_3
_geom_angle
O2 Mo O4 109.3(2)
O2 Mo O1 109.4(2)
O4 Mo O1 110.5(2)
O2 Mo O3 108.2(2)
O4 Mo O3 109.1(2)
O1 Mo O3 110.3(2)
Ag1B Ag1A C1 79.0(4)
Ag1B Ag1A C31 75.9(4)
C1 Ag1A C31 142.6(3)
Ag1B Ag1A O5 98.8(5)
C1 Ag1A O5 104.9(3)
C31 Ag1A O5 106.0(3)
Ag1B Ag1A Ag2B 125.8(4)
C1 Ag1A Ag2B 57.3(2)
C31 Ag1A Ag2B 157.3(2)
O5 Ag1A Ag2B 67.4(2)
Ag1B Ag1A O4 169.6(4)
C1 Ag1A O4 110.1(2)
C31 Ag1A O4 93.7(2)
O5 Ag1A O4 83.9(3)
Ag2B Ag1A O4 64.49(14)
Ag1B Ag1A Ag3 110.4(4)
C1 Ag1A Ag3 47.8(2)
C31 Ag1A Ag3 118.3(2)
O5 Ag1A Ag3 131.2(2)
Ag2B Ag1A Ag3 63.83(7)
O4 Ag1A Ag3 74.35(12)
Ag1B Ag1A Ag2A 113.7(4)
C1 Ag1A Ag2A 48.2(2)
C31 Ag1A Ag2A 168.7(2)
O5 Ag1A Ag2A 67.7(2)
Ag2B Ag1A Ag2A 12.09(6)
O4 Ag1A Ag2A 76.56(12)
Ag3 Ag1A Ag2A 65.02(5)
Ag1B Ag1A Ag5 113.2(4)
C1 Ag1A Ag5 167.2(2)
C31 Ag1A Ag5 48.74(19)
O5 Ag1A Ag5 70.3(2)
Ag2B Ag1A Ag5 110.28(8)
O4 Ag1A Ag5 58.15(12)
Ag3 Ag1A Ag5 126.13(5)
Ag2A Ag1A Ag5 120.11(6)
Ag1B Ag1A Ag4 101.0(4)
C1 Ag1A Ag4 121.3(2)
C31 Ag1A Ag4 40.36(19)
O5 Ag1A Ag4 132.3(2)
Ag2B Ag1A Ag4 127.72(8)
O4 Ag1A Ag4 70.31(12)
Ag3 Ag1A Ag4 80.14(4)
Ag2A Ag1A Ag4 137.12(6)
Ag5 Ag1A Ag4 61.97(3)
Ag1A Ag1B C31 87.4(4)
Ag1A Ag1B C1 84.1(4)
C31 Ag1B C1 150.8(4)
Ag1A Ag1B O5' 100.8(7)
C31 Ag1B O5' 109.4(6)
C1 Ag1B O5' 99.7(6)
Ag1A Ag1B C32 107.3(4)
C31 Ag1B C32 28.0(3)
C1 Ag1B C32 166.2(3)
O5' Ag1B C32 86.1(6)
Ag1A Ag1B Ag2B 43.9(3)
C31 Ag1B Ag2B 130.9(2)
C1 Ag1B Ag2B 50.3(2)
O5' Ag1B Ag2B 80.3(6)
C32 Ag1B Ag2B 143.5(2)
Ag1A Ag1B Ag3 58.3(4)
C31 Ag1B Ag3 109.9(2)
C1 Ag1B Ag3 42.8(2)
O5' Ag1B Ag3 133.9(6)
C32 Ag1B Ag3 137.2(2)
Ag2B Ag1B Ag3 55.79(8)
Ag1A Ag1B Ag5 56.4(4)
C31 Ag1B Ag5 43.1(2)
C1 Ag1B Ag5 140.3(2)
O5' Ag1B Ag5 85.4(6)
C32 Ag1B Ag5 52.22(18)
Ag2B Ag1B Ag5 92.76(10)
Ag3 Ag1B Ag5 107.87(11)
Ag1A Ag1B Ag2A 55.9(3)
C31 Ag1B Ag2A 142.8(2)
C1 Ag1B Ag2A 42.4(2)
O5' Ag1B Ag2A 75.9(6)
C32 Ag1B Ag2A 151.2(2)
Ag2B Ag1B Ag2A 11.93(5)
Ag3 Ag1B Ag2A 58.25(7)
Ag5 Ag1B Ag2A 103.28(9)
Ag1A Ag1B Ag4 68.1(4)
C31 Ag1B Ag4 36.5(2)
C1 Ag1B Ag4 115.1(3)
O5' Ag1B Ag4 141.2(6)
C32 Ag1B Ag4 64.11(18)
Ag2B Ag1B Ag4 108.48(12)
Ag3 Ag1B Ag4 73.41(9)
Ag5 Ag1B Ag4 57.02(6)
Ag2A Ag1B Ag4 118.88(11)
Ag2B Ag2A C7 89.2(3)
Ag2B Ag2A C1 86.0(4)
C7 Ag2A C1 139.3(3)
Ag2B Ag2A O6 102.0(4)
C7 Ag2A O6 109.9(3)
C1 Ag2A O6 110.6(3)
Ag2B Ag2A O6' 66.2(6)
C7 Ag2A O6' 111.1(5)
C1 Ag2A O6' 103.7(5)
O6 Ag2A O6' 35.9(6)
Ag2B Ag2A C8 104.3(3)
C7 Ag2A C8 26.5(2)
C1 Ag2A C8 117.7(3)
O6 Ag2A C8 125.8(3)
O6' Ag2A C8 137.1(5)
Ag2B Ag2A Ag8 66.3(3)
C7 Ag2A Ag8 45.17(18)
C1 Ag2A Ag8 152.3(2)
O6 Ag2A Ag8 77.1(3)
O6' Ag2A Ag8 66.3(5)
C8 Ag2A Ag8 71.66(16)
Ag2B Ag2A Ag1A 46.6(3)
C7 Ag2A Ag1A 134.99(19)
C1 Ag2A Ag1A 48.0(2)
O6 Ag2A Ag1A 90.5(3)
O6' Ag2A Ag1A 63.9(5)
C8 Ag2A Ag1A 140.47(16)
Ag8 Ag2A Ag1A 107.17(5)
Ag2B Ag2A Ag3 61.3(3)
C7 Ag2A Ag3 100.83(18)
C1 Ag2A Ag3 42.7(2)
O6 Ag2A Ag3 145.0(3)
O6' Ag2A Ag3 116.9(5)
C8 Ag2A Ag3 89.07(16)
Ag8 Ag2A Ag3 116.66(5)
Ag1A Ag2A Ag3 55.19(4)
Ag2B Ag2A Ag1B 57.0(3)
C7 Ag2A Ag1B 145.22(19)
C1 Ag2A Ag1B 41.6(2)
O6 Ag2A Ag1B 87.0(3)
O6' Ag2A Ag1B 65.2(5)
C8 Ag2A Ag1B 146.60(18)
Ag8 Ag2A Ag1B 115.75(7)
Ag1A Ag2A Ag1B 10.40(6)
Ag3 Ag2A Ag1B 58.03(8)
Ag2A Ag2B C1 75.5(3)
Ag2A Ag2B C7 72.6(3)
C1 Ag2B C7 128.9(3)
Ag2A Ag2B O6' 97.6(6)
C1 Ag2B O6' 108.1(6)
C7 Ag2B O6' 114.7(6)
Ag2A Ag2B Ag1A 121.3(3)
C1 Ag2B Ag1A 54.6(2)
C7 Ag2B Ag1A 163.7(2)
O6' Ag2B Ag1A 73.9(6)
Ag2A Ag2B Ag8 99.6(3)
C1 Ag2B Ag8 175.1(3)
C7 Ag2B Ag8 48.05(17)
O6' Ag2B Ag8 72.4(5)
Ag1A Ag2B Ag8 129.55(12)
Ag2A Ag2B Ag3 105.7(3)
C1 Ag2B Ag3 47.2(2)
C7 Ag2B Ag3 106.57(19)
O6' Ag2B Ag3 137.1(6)
Ag1A Ag2B Ag3 63.17(7)
Ag8 Ag2B Ag3 135.51(10)
Ag2A Ag2B Ag1B 111.1(3)
C1 Ag2B Ag1B 47.4(2)
C7 Ag2B Ag1B 171.2(2)
O6' Ag2B Ag1B 73.3(5)
Ag1A Ag2B Ag1B 10.25(7)
Ag8 Ag2B Ag1B 136.30(12)
Ag3 Ag2B Ag1B 64.89(10)
C1 Ag3 C25 162.3(3)
C1 Ag3 C26 135.8(3)
C25 Ag3 C26 28.4(3)
C1 Ag3 Ag1A 51.1(2)
C25 Ag3 Ag1A 139.8(2)
C26 Ag3 Ag1A 130.80(19)
C1 Ag3 Ag2B 52.7(2)
C25 Ag3 Ag2B 143.07(19)
C26 Ag3 Ag2B 171.43(19)
Ag1A Ag3 Ag2B 53.00(6)
C1 Ag3 Ag1B 44.8(2)
C25 Ag3 Ag1B 142.0(2)
C26 Ag3 Ag1B 126.01(19)
Ag1A Ag3 Ag1B 11.26(5)
Ag2B Ag3 Ag1B 59.32(8)
C1 Ag3 Ag2A 45.6(2)
C25 Ag3 Ag2A 147.03(19)
C26 Ag3 Ag2A 169.05(19)
Ag1A Ag3 Ag2A 59.78(4)
Ag2B Ag3 Ag2A 13.00(5)
Ag1B Ag3 Ag2A 63.72(7)
C1 Ag3 Ag10 151.4(2)
C25 Ag3 Ag10 40.33(18)
C26 Ag3 Ag10 68.66(18)
Ag1A Ag3 Ag10 130.48(4)
Ag2B Ag3 Ag10 102.96(6)
Ag1B Ag3 Ag10 141.29(6)
Ag2A Ag3 Ag10 107.31(4)
C31 Ag4 C61 164.2(3)
C31 Ag4 Ag11 146.8(2)
C61 Ag4 Ag11 48.6(2)
C31 Ag4 Ag12 133.2(2)
C61 Ag4 Ag12 46.6(2)
Ag11 Ag4 Ag12 65.92(2)
C31 Ag4 Ag5 45.0(2)
C61 Ag4 Ag5 139.6(2)
Ag11 Ag4 Ag5 122.13(2)
Ag12 Ag4 Ag5 93.03(2)
C31 Ag4 Ag1A 44.7(2)
C61 Ag4 Ag1A 150.0(2)
Ag11 Ag4 Ag1A 102.09(3)
Ag12 Ag4 Ag1A 135.40(3)
Ag5 Ag4 Ag1A 55.64(3)
C31 Ag4 Ag1B 38.8(2)
C61 Ag4 Ag1B 153.5(2)
Ag11 Ag4 Ag1B 108.72(7)
Ag12 Ag4 Ag1B 145.72(6)
Ag5 Ag4 Ag1B 60.02(6)
Ag1A Ag4 Ag1B 10.87(4)
C37 Ag5 C31 155.1(3)
C37 Ag5 C32 128.0(3)
C31 Ag5 C32 27.2(3)
C37 Ag5 Ag1A 130.7(2)
C31 Ag5 Ag1A 48.7(2)
C32 Ag5 Ag1A 60.45(19)
C37 Ag5 Ag6 46.1(2)
C31 Ag5 Ag6 139.9(2)
C32 Ag5 Ag6 135.44(17)
Ag1A Ag5 Ag6 91.62(4)
C37 Ag5 Ag7 44.54(18)
C31 Ag5 Ag7 153.12(19)
C32 Ag5 Ag7 151.44(19)
Ag1A Ag5 Ag7 148.03(4)
Ag6 Ag5 Ag7 64.44(2)
C37 Ag5 Ag4 162.63(19)
C31 Ag5 Ag4 40.59(19)
C32 Ag5 Ag4 66.60(17)
Ag1A Ag5 Ag4 62.39(3)
Ag6 Ag5 Ag4 133.12(3)
Ag7 Ag5 Ag4 118.09(3)
C37 Ag5 Ag1B 132.3(2)
C31 Ag5 Ag1B 41.6(2)
C32 Ag5 Ag1B 50.3(2)
Ag1A Ag5 Ag1B 10.46(6)
Ag6 Ag5 Ag1B 98.37(6)
Ag7 Ag5 Ag1B 158.27(6)
Ag4 Ag5 Ag1B 62.96(7)
C13 Ag6 C37 153.0(3)
C13 Ag6 Ag5 159.8(2)
C37 Ag6 Ag5 46.73(19)
C13 Ag6 Ag13 45.61(19)
C37 Ag6 Ag13 134.97(19)
Ag5 Ag6 Ag13 131.48(3)
C13 Ag6 Ag8 40.95(19)
C37 Ag6 Ag8 164.86(19)
Ag5 Ag6 Ag8 118.90(3)
Ag13 Ag6 Ag8 55.801(17)
C13 Ag6 Ag7 133.8(2)
C37 Ag6 Ag7 42.16(18)
Ag5 Ag6 Ag7 60.42(2)
Ag13 Ag6 Ag7 94.22(2)
Ag8 Ag6 Ag7 141.38(2)
C73 Ag7 C37 163.2(3)
C73 Ag7 C38 138.0(2)
C37 Ag7 C38 27.1(2)
C73 Ag7 Ag20 49.3(2)
C37 Ag7 Ag20 130.1(2)
C38 Ag7 Ag20 135.87(16)
C73 Ag7 Ag19 46.46(18)
C37 Ag7 Ag19 150.28(18)
C38 Ag7 Ag19 164.98(16)
Ag20 Ag7 Ag19 59.099(19)
C73 Ag7 Ag5 152.93(19)
C37 Ag7 Ag5 43.43(18)
C38 Ag7 Ag5 65.12(17)
Ag20 Ag7 Ag5 130.01(2)
Ag19 Ag7 Ag5 107.34(2)
C73 Ag7 Ag6 140.2(2)
C37 Ag7 Ag6 40.58(19)
C38 Ag7 Ag6 62.57(17)
Ag20 Ag7 Ag6 91.58(2)
Ag19 Ag7 Ag6 125.14(2)
Ag5 Ag7 Ag6 55.14(2)
C7 Ag8 C13 177.7(3)
C7 Ag8 Ag2B 55.6(2)
C13 Ag8 Ag2B 122.3(2)
C7 Ag8 Ag2A 48.7(2)
C13 Ag8 Ag2A 129.1(2)
Ag2B Ag8 Ag2A 14.11(6)
C7 Ag8 Ag13 132.75(18)
C13 Ag8 Ag13 49.01(19)
Ag2B Ag8 Ag13 129.79(7)
Ag2A Ag8 Ag13 143.85(4)
C7 Ag8 Ag6 138.1(2)
C13 Ag8 Ag6 40.3(2)
Ag2B Ag8 Ag6 84.94(6)
Ag2A Ag8 Ag6 95.59(4)
Ag13 Ag8 Ag6 61.09(2)
C7 Ag8 Ag9 43.91(18)
C13 Ag8 Ag9 137.33(19)
Ag2B Ag8 Ag9 71.73(6)
Ag2A Ag8 Ag9 75.17(4)
Ag13 Ag8 Ag9 89.92(2)
Ag6 Ag8 Ag9 115.58(2)
C19 Ag9 C7 163.7(2)
C19 Ag9 C8 134.2(2)
C7 Ag9 C8 29.5(2)
C19 Ag9 O3 92.89(19)
C7 Ag9 O3 103.4(2)
C8 Ag9 O3 132.7(2)
C19 Ag9 Ag10 48.35(16)
C7 Ag9 Ag10 127.48(18)
C8 Ag9 Ag10 111.60(18)
O3 Ag9 Ag10 95.94(10)
C19 Ag9 Ag14 60.35(17)
C7 Ag9 Ag14 131.85(18)
C8 Ag9 Ag14 148.22(18)
O3 Ag9 Ag14 50.70(10)
Ag10 Ag9 Ag14 97.98(2)
C19 Ag9 Ag8 156.22(17)
C7 Ag9 Ag8 39.83(17)
C8 Ag9 Ag8 69.20(17)
O3 Ag9 Ag8 64.40(10)
Ag10 Ag9 Ag8 136.12(2)
Ag14 Ag9 Ag8 97.63(2)
C25 Ag10 C19 172.6(3)
C25 Ag10 Ag9 125.24(19)
C19 Ag10 Ag9 50.45(17)
C25 Ag10 Ag15 137.1(2)
C19 Ag10 Ag15 50.29(17)
Ag9 Ag10 Ag15 86.93(2)
C25 Ag10 Ag11 49.6(2)
C19 Ag10 Ag11 137.36(17)
Ag9 Ag10 Ag11 124.53(2)
Ag15 Ag10 Ag11 90.03(2)
C25 Ag10 Ag3 42.24(19)
C19 Ag10 Ag3 133.61(17)
Ag9 Ag10 Ag3 83.23(2)
Ag15 Ag10 Ag3 143.34(2)
Ag11 Ag10 Ag3 67.52(2)
C61 Ag11 C25 137.2(3)
C61 Ag11 O8 105.4(2)
C25 Ag11 O8 101.2(2)
C61 Ag11 O1 108.6(2)
C25 Ag11 O1 102.6(2)
O8 Ag11 O1 93.2(2)
C61 Ag11 Ag4 44.14(19)
C25 Ag11 Ag4 107.66(18)
O8 Ag11 Ag4 148.79(16)
O1 Ag11 Ag4 92.01(10)
C61 Ag11 Ag10 167.98(19)
C25 Ag11 Ag10 42.87(17)
O8 Ag11 Ag10 85.00(15)
O1 Ag11 Ag10 64.08(11)
Ag4 Ag11 Ag10 124.58(2)
C61 Ag11 Ag12 42.74(19)
C25 Ag11 Ag12 161.84(17)
O8 Ag11 Ag12 94.96(18)
O1 Ag11 Ag12 67.94(11)
Ag4 Ag11 Ag12 58.913(19)
Ag10 Ag11 Ag12 131.93(2)
C67 Ag12 C61 152.0(3)
C67 Ag12 C62 130.0(3)
C61 Ag12 C62 27.3(3)
C67 Ag12 Ag17 45.68(19)
C61 Ag12 Ag17 115.41(19)
C62 Ag12 Ag17 112.21(17)
C67 Ag12 Ag4 159.70(18)
C61 Ag12 Ag4 41.91(19)
C62 Ag12 Ag4 67.81(18)
Ag17 Ag12 Ag4 123.43(3)
C67 Ag12 Ag19 42.18(17)
C61 Ag12 Ag19 160.28(19)
C62 Ag12 Ag19 171.98(18)
Ag17 Ag12 Ag19 64.07(2)
Ag4 Ag12 Ag19 120.20(2)
C67 Ag12 Ag11 121.75(19)
C61 Ag12 Ag11 42.25(19)
C62 Ag12 Ag11 58.06(18)
Ag17 Ag12 Ag11 76.58(2)
Ag4 Ag12 Ag11 55.170(17)
Ag19 Ag12 Ag11 125.33(2)
C43 Ag13 C13 132.3(3)
C43 Ag13 O9 118.9(2)
C13 Ag13 O9 91.6(2)
C43 Ag13 O3 111.4(2)
C13 Ag13 O3 106.1(2)
O9 Ag13 O3 85.95(15)
C43 Ag13 Ag18 44.89(17)
C13 Ag13 Ag18 177.18(18)
O9 Ag13 Ag18 90.37(13)
O3 Ag13 Ag18 76.02(10)
C43 Ag13 Ag8 175.64(17)
C13 Ag13 Ag8 45.46(18)
O9 Ag13 Ag8 65.45(13)
O3 Ag13 Ag8 68.06(10)
Ag18 Ag13 Ag8 137.34(2)
C43 Ag13 Ag6 112.64(17)
C13 Ag13 Ag6 41.8(2)
O9 Ag13 Ag6 127.09(13)
O3 Ag13 Ag6 86.16(10)
Ag18 Ag13 Ag6 137.39(3)
Ag8 Ag13 Ag6 63.11(2)
C49 Ag14 O10 128.0(2)
C49 Ag14 O3 123.5(2)
O10 Ag14 O3 87.94(16)
C49 Ag14 Ag18 47.76(18)
O10 Ag14 Ag18 114.79(12)
O3 Ag14 Ag18 79.64(10)
C49 Ag14 Ag16 48.16(18)
O10 Ag14 Ag16 175.41(12)
O3 Ag14 Ag16 96.45(10)
Ag18 Ag14 Ag16 64.956(19)
C49 Ag14 Ag9 174.15(19)
O10 Ag14 Ag9 56.85(12)
O3 Ag14 Ag9 51.31(10)
Ag18 Ag14 Ag9 128.57(2)
Ag16 Ag14 Ag9 127.21(2)
C49 Ag14 Ag15 98.37(18)
O10 Ag14 Ag15 128.09(12)
O3 Ag14 Ag15 83.43(10)
Ag18 Ag14 Ag15 113.70(2)
Ag16 Ag14 Ag15 54.078(17)
Ag9 Ag14 Ag15 78.852(19)
C55 Ag15 C19 172.1(3)
C55 Ag15 O7 99.6(2)
C19 Ag15 O7 88.0(2)
C55 Ag15 C20 148.0(3)
C19 Ag15 C20 27.5(2)
O7 Ag15 C20 93.56(19)
C55 Ag15 Ag16 51.01(19)
C19 Ag15 Ag16 121.20(16)
O7 Ag15 Ag16 150.24(12)
C20 Ag15 Ag16 109.78(16)
C55 Ag15 Ag10 139.86(19)
C19 Ag15 Ag10 47.08(16)
O7 Ag15 Ag10 56.66(12)
C20 Ag15 Ag10 71.08(17)
Ag16 Ag15 Ag10 147.88(3)
C55 Ag15 Ag14 112.57(19)
C19 Ag15 Ag14 59.82(16)
O7 Ag15 Ag14 147.80(12)
C20 Ag15 Ag14 58.47(15)
Ag16 Ag15 Ag14 61.702(19)
Ag10 Ag15 Ag14 96.23(2)
C55 Ag16 C49 151.0(3)
C55 Ag16 O14 107.5(2)
C49 Ag16 O14 99.0(2)
C55 Ag16 C50 141.0(2)
C49 Ag16 C50 27.2(2)
O14 Ag16 C50 87.7(2)
C55 Ag16 Ag15 47.98(18)
C49 Ag16 Ag15 106.19(17)
O14 Ag16 Ag15 154.77(16)
C50 Ag16 Ag15 115.14(16)
C55 Ag16 Ag14 112.06(18)
C49 Ag16 Ag14 46.30(17)
O14 Ag16 Ag14 138.85(16)
C50 Ag16 Ag14 68.58(16)
Ag15 Ag16 Ag14 64.220(19)
C55 Ag16 Ag18 149.38(17)
C49 Ag16 Ag18 41.80(17)
O14 Ag16 Ag18 86.10(15)
C50 Ag16 Ag18 64.55(15)
Ag15 Ag16 Ag18 112.71(2)
Ag14 Ag16 Ag18 53.717(18)
C55 Ag16 Ag17 42.33(18)
C49 Ag16 Ag17 150.03(17)
O14 Ag16 Ag17 91.67(16)
C50 Ag16 Ag17 176.60(16)
Ag15 Ag16 Ag17 66.20(2)
Ag14 Ag16 Ag17 110.06(2)
Ag18 Ag16 Ag17 112.09(2)
C67 Ag17 C55 152.6(3)
C67 Ag17 C56 125.3(3)
C55 Ag17 C56 29.0(2)
C67 Ag17 O1 114.6(2)
C55 Ag17 O1 92.6(2)
C56 Ag17 O1 119.7(2)
C67 Ag17 Ag12 47.8(2)
C55 Ag17 Ag12 155.07(18)
C56 Ag17 Ag12 148.64(17)
O1 Ag17 Ag12 73.00(10)
C67 Ag17 Ag16 132.4(2)
C55 Ag17 Ag16 41.35(18)
C56 Ag17 Ag16 59.47(17)
O1 Ag17 Ag16 86.49(10)
Ag12 Ag17 Ag16 151.38(3)
C67 Ag17 Ag19 41.06(18)
C55 Ag17 Ag19 140.09(18)
C56 Ag17 Ag19 137.35(17)
O1 Ag17 Ag19 92.78(10)
Ag12 Ag17 Ag19 62.643(19)
Ag16 Ag17 Ag19 99.66(2)
C43 Ag18 C49 173.8(3)
C43 Ag18 Ag14 131.76(18)
C49 Ag18 Ag14 51.22(18)
C43 Ag18 Ag13 50.40(18)
C49 Ag18 Ag13 131.49(19)
Ag14 Ag18 Ag13 81.55(2)
C43 Ag18 Ag16 139.11(18)
C49 Ag18 Ag16 46.33(19)
Ag14 Ag18 Ag16 61.327(18)
Ag13 Ag18 Ag16 124.10(2)
C43 Ag18 Ag20 42.80(18)
C49 Ag18 Ag20 142.1(2)
Ag14 Ag18 Ag20 124.03(2)
Ag13 Ag18 Ag20 70.195(19)
Ag16 Ag18 Ag20 96.42(2)
C73 Ag19 C67 165.3(3)
C73 Ag19 C68 137.0(3)
C67 Ag19 C68 28.3(3)
C73 Ag19 Ag20 49.08(19)
C67 Ag19 Ag20 143.06(19)
C68 Ag19 Ag20 156.13(17)
C73 Ag19 Ag7 45.88(19)
C67 Ag19 Ag7 141.52(19)
C68 Ag19 Ag7 144.74(17)
Ag20 Ag19 Ag7 58.797(19)
C73 Ag19 Ag12 142.2(2)
C67 Ag19 Ag12 41.77(19)
C68 Ag19 Ag12 59.05(18)
Ag20 Ag19 Ag12 134.72(2)
Ag7 Ag19 Ag12 99.75(2)
C73 Ag19 Ag17 154.2(2)
C67 Ag19 Ag17 39.00(19)
C68 Ag19 Ag17 65.69(17)
Ag20 Ag19 Ag17 105.16(2)
Ag7 Ag19 Ag17 126.81(2)
Ag12 Ag19 Ag17 53.291(17)
C73 Ag20 C43 156.9(3)
C73 Ag20 C44 128.0(2)
C43 Ag20 C44 29.2(2)
C73 Ag20 O13 104.7(2)
C43 Ag20 O13 97.2(2)
C44 Ag20 O13 122.0(2)
C73 Ag20 Ag7 47.49(19)
C43 Ag20 Ag7 123.26(18)
C44 Ag20 Ag7 109.72(16)
O13 Ag20 Ag7 124.37(13)
C73 Ag20 Ag19 47.89(18)
C43 Ag20 Ag19 153.73(16)
C44 Ag20 Ag19 171.78(16)
O13 Ag20 Ag19 65.34(14)
Ag7 Ag20 Ag19 62.10(2)
C73 Ag20 Ag18 164.48(18)
C43 Ag20 Ag18 38.53(17)
C44 Ag20 Ag18 67.06(16)
O13 Ag20 Ag18 59.98(13)
Ag7 Ag20 Ag18 136.91(2)
Ag19 Ag20 Ag18 117.82(2)
Mo O1 Ag11 127.9(2)
Mo O1 Ag17 117.9(2)
Ag11 O1 Ag17 101.07(15)
Mo O3 Ag14 135.0(2)
Mo O3 Ag9 110.63(19)
Ag14 O3 Ag9 77.99(12)
Mo O3 Ag13 111.21(18)
Ag14 O3 Ag13 97.29(14)
Ag9 O3 Ag13 123.40(17)
Mo O4 Ag1A 166.5(3)
O6' O5 C79 51.9(16)
O6' O5 O5' 120(2)
C79 O5 O5' 75.0(13)
O6' O5 Ag1A 111.2(16)
C79 O5 Ag1A 129.3(8)
O5' O5 Ag1A 79.5(11)
O5 O5' Ag1B 80.5(11)
C79 O5' Ag1B 112.2(13)
O5 O6' C79 79(2)
O5 O6' O6 126(2)
C79 O6' O6 56.6(16)
O5 O6' Ag2B 107.4(18)
C79 O6' Ag2B 124.7(18)
O6 O6' Ag2B 80.0(9)
O5 O6' Ag2A 114.8(18)
C79 O6' Ag2A 110.6(17)
O6 O6' Ag2A 63.9(8)
C79 O6 Ag2A 109.8(7)
O6' O6 Ag2A 80.2(9)
C81 O7 Ag15 114.3(4)
C81 O8 Ag11 124.2(5)
C83 O9 Ag13 136.2(4)
C83 O10 Ag14 121.6(4)
C87 O13 Ag20 132.5(5)
C87 O14 Ag16 98.6(5)
C82 F5 F6B 47.8(7)
F6B F6A C82 70.2(14)
F6A F6B C82 73.7(14)
F6A F6B F5 121.4(17)
C82 F6B F5 49.5(7)
F9B F9A C84 72.5(13)
F9A F9B C84 71.0(13)
C86 F11 F12B 59.2(13)
C86 F12A F12B 64.4(14)
C86 F12B F12A 49.0(12)
C86 F12B F11 52.8(11)
F12A F12B F11 95.4(16)
C2 C1 Ag3 148.3(7)
C2 C1 Ag1B 113.1(7)
Ag3 C1 Ag1B 92.3(3)
C2 C1 Ag1A 127.5(7)
Ag3 C1 Ag1A 81.2(3)
C2 C1 Ag2A 103.4(6)
Ag3 C1 Ag2A 91.7(3)
Ag1B C1 Ag2A 96.0(3)
Ag1A C1 Ag2A 83.8(3)
C2 C1 Ag2B 120.3(7)
Ag3 C1 Ag2B 80.0(3)
Ag1B C1 Ag2B 82.3(3)
Ag1A C1 Ag2B 68.0(2)
C1 C2 C3 178.9(10)
C2 C3 C4 109.4(11)
C2 C3 C5 109.7(10)
C4 C3 C5 114.8(12)
C2 C3 C6 107.6(9)
C4 C3 C6 106.7(12)
C5 C3 C6 108.2(11)
C8 C7 Ag8 174.6(7)
C8 C7 Ag2A 98.8(6)
Ag8 C7 Ag2A 86.2(2)
C8 C7 Ag9 83.6(5)
Ag8 C7 Ag9 96.3(3)
Ag2A C7 Ag9 115.2(3)
C8 C7 Ag2B 109.0(6)
Ag8 C7 Ag2B 76.4(2)
Ag9 C7 Ag2B 100.6(3)
C7 C8 C9 172.8(8)
C7 C8 Ag9 67.0(4)
C9 C8 Ag9 119.3(6)
C7 C8 Ag2A 54.7(5)
C9 C8 Ag2A 125.4(7)
Ag9 C8 Ag2A 95.0(2)
C10 C9 C12 124.3(14)
C10 C9 C8 110.8(12)
C12 C9 C8 112.4(8)
C10 C9 C11 101.4(15)
C12 C9 C11 98.3(13)
C8 C9 C11 106.5(10)
C14 C13 Ag6 144.2(6)
C14 C13 Ag8 106.1(6)
Ag6 C13 Ag8 98.7(3)
C14 C13 Ag13 114.4(6)
Ag6 C13 Ag13 92.6(3)
Ag8 C13 Ag13 85.5(2)
C13 C14 C15 177.8(8)
C14 C15 C17 108.8(10)
C14 C15 C16 108.0(8)
C17 C15 C16 110.5(10)
C14 C15 C18 108.1(10)
C17 C15 C18 109.8(11)
C16 C15 C18 111.4(11)
C20 C19 Ag10 145.7(5)
C20 C19 Ag9 126.7(5)
Ag10 C19 Ag9 81.2(2)
C20 C19 Ag15 93.6(5)
Ag10 C19 Ag15 82.6(2)
Ag9 C19 Ag15 124.3(3)
C19 C20 C21 171.5(9)
C19 C20 Ag15 58.9(4)
C21 C20 Ag15 128.4(7)
C22 C21 C20 108.3(11)
C22 C21 C24 110.7(17)
C20 C21 C24 108.0(13)
C22 C21 C23 110.8(12)
C20 C21 C23 111.9(7)
C24 C21 C23 107.1(14)
C26 C25 Ag10 167.7(7)
C26 C25 Ag3 93.3(6)
Ag10 C25 Ag3 97.4(3)
C26 C25 Ag11 96.1(6)
Ag10 C25 Ag11 87.6(3)
Ag3 C25 Ag11 101.2(3)
C25 C26 C27 176.6(9)
C25 C26 Ag3 58.2(5)
C27 C26 Ag3 122.3(8)
C30 C27 C26 110.9(15)
C30 C27 C29 110.6(13)
C26 C27 C29 111.6(9)
C30 C27 C28 112.2(14)
C26 C27 C28 106.6(11)
C29 C27 C28 104.7(13)
C32 C31 Ag4 157.5(7)
C32 C31 Ag1B 94.6(6)
Ag4 C31 Ag1B 104.7(3)
C32 C31 Ag1A 106.4(6)
Ag4 C31 Ag1A 95.0(3)
C32 C31 Ag5 95.2(6)
Ag4 C31 Ag5 94.4(3)
Ag1B C31 Ag5 95.3(3)
Ag1A C31 Ag5 82.6(2)
C31 C32 C33 174.9(9)
C31 C32 Ag1B 57.4(5)
C33 C32 Ag1B 125.1(7)
C31 C32 Ag5 57.6(5)
C33 C32 Ag5 126.4(7)
Ag1B C32 Ag5 77.5(2)
C36 C33 C32 107.4(12)
C36 C33 C34 113.0(14)
C32 C33 C34 110.0(9)
C36 C33 C35 109.1(13)
C32 C33 C35 107.8(11)
C34 C33 C35 109.5(11)
C38 C37 Ag6 134.6(6)
C38 C37 Ag5 135.3(6)
Ag6 C37 Ag5 87.2(3)
C38 C37 Ag7 96.3(5)
Ag6 C37 Ag7 97.3(3)
Ag5 C37 Ag7 92.0(3)
C37 C38 C39 175.2(8)
C37 C38 Ag7 56.6(4)
C39 C38 Ag7 128.1(5)
C38 C39 C40 108.8(7)
C38 C39 C42 109.7(7)
C40 C39 C42 109.1(8)
C38 C39 C41 108.7(7)
C40 C39 C41 109.6(8)
C42 C39 C41 110.7(9)
C44 C43 Ag18 164.5(6)
C44 C43 Ag20 85.5(5)
Ag18 C43 Ag20 98.7(3)
C44 C43 Ag13 108.8(5)
Ag18 C43 Ag13 84.7(2)
Ag20 C43 Ag13 104.8(3)
C43 C44 C45 172.9(8)
C43 C44 Ag20 65.3(4)
C45 C44 Ag20 121.5(5)
C44 C45 C47 110.5(7)
C44 C45 C48 109.8(9)
C47 C45 C48 113.0(11)
C44 C45 C46 107.5(8)
C47 C45 C46 109.7(11)
C48 C45 C46 106.1(12)
C50 C49 Ag18 139.7(6)
C50 C49 Ag14 139.2(6)
Ag18 C49 Ag14 81.0(2)
C50 C49 Ag16 94.0(5)
Ag18 C49 Ag16 91.9(3)
Ag14 C49 Ag16 85.5(2)
C49 C50 C51 176.5(8)
C49 C50 Ag16 58.8(5)
C51 C50 Ag16 124.3(6)
C52 C51 C54 111.3(13)
C52 C51 C50 110.8(8)
C54 C51 C50 110.0(9)
C52 C51 C53 112.0(15)
C54 C51 C53 104.4(15)
C50 C51 C53 108.2(12)
C56 C55 Ag15 159.0(6)
C56 C55 Ag16 117.9(6)
Ag15 C55 Ag16 81.0(2)
C56 C55 Ag17 86.1(5)
Ag15 C55 Ag17 101.3(3)
Ag16 C55 Ag17 96.3(3)
C55 C56 C57 172.6(9)
C55 C56 Ag17 64.9(5)
C57 C56 Ag17 122.4(6)
C56 C57 C59 110.7(8)
C56 C57 C60 106.1(8)
C59 C57 C60 111.3(10)
C56 C57 C58 108.5(8)
C59 C57 C58 110.5(10)
C60 C57 C58 109.4(11)
C62 C61 Ag4 157.6(7)
C62 C61 Ag11 114.4(6)
Ag4 C61 Ag11 87.3(3)
C62 C61 Ag12 92.0(6)
Ag4 C61 Ag12 91.5(3)
Ag11 C61 Ag12 95.0(3)
C61 C62 C63 176.2(9)
C61 C62 Ag12 60.8(5)
C63 C62 Ag12 123.0(6)
C62 C63 C65 110.1(8)
C62 C63 C64 109.2(8)
C65 C63 C64 109.4(10)
C62 C63 C66 107.9(8)
C65 C63 C66 110.5(11)
C64 C63 C66 109.6(9)
C68 C67 Ag17 153.5(6)
C68 C67 Ag12 116.5(6)
Ag17 C67 Ag12 86.5(3)
C68 C67 Ag19 90.9(5)
Ag17 C67 Ag19 99.9(3)
Ag12 C67 Ag19 96.1(3)
C67 C68 C69 173.5(8)
C67 C68 Ag19 60.7(4)
C69 C68 Ag19 125.7(6)
C72 C69 C68 109.9(9)
C72 C69 C70 110.2(12)
C68 C69 C70 110.1(10)
C72 C69 C71 109.7(11)
C68 C69 C71 109.3(9)
C70 C69 C71 107.7(12)
C74 C73 Ag7 129.2(6)
C74 C73 Ag19 128.7(6)
Ag7 C73 Ag19 87.7(3)
C74 C73 Ag20 128.9(6)
Ag7 C73 Ag20 83.2(2)
Ag19 C73 Ag20 83.0(2)
C73 C74 C75 179.6(10)
C74 C75 C78 109.8(8)
C74 C75 C77 109.8(7)
C78 C75 C77 110.8(10)
C74 C75 C76 108.4(9)
C78 C75 C76 109.3(9)
C77 C75 C76 108.8(10)
O6' C79 O5 49.3(14)
O6' C79 O6 86.0(19)
O5 C79 O6 126.8(12)
O6' C79 C80 131.3(17)
O5 C79 C80 116.8(12)
O6 C79 C80 114.6(11)
O6' C79 O5' 106(2)
O5 C79 O5' 62.0(13)
O6 C79 O5' 120.7(12)
C80 C79 O5' 100.1(13)
F3 C80 F2 111.2(10)
F3 C80 F1 101.3(10)
F2 C80 F1 102.3(9)
F3 C80 C79 115.6(9)
F2 C80 C79 113.6(9)
F1 C80 C79 111.4(11)
O8 C81 O7 129.2(7)
O8 C81 C82 115.4(7)
O7 C81 C82 115.4(7)
F4 C82 F6B 119.3(9)
F4 C82 F6A 100.3(9)
F4 C82 F5 102.2(8)
F6B C82 F5 82.7(9)
F6A C82 F5 117.5(9)
F4 C82 C81 115.8(7)
F6B C82 C81 118.2(9)
F6A C82 C81 109.7(8)
F5 C82 C81 111.0(8)
O9 C83 O10 130.3(6)
O9 C83 C84 115.0(6)
O10 C83 C84 114.6(6)
F8 C84 F9A 95.6(8)
F8 C84 F9B 127.3(9)
F8 C84 F7 101.4(8)
F9A C84 F7 117.0(9)
F9B C84 F7 90.3(9)
F8 C84 C83 111.6(7)
F9A C84 C83 115.8(8)
F9B C84 C83 110.3(8)
F7 C84 C83 112.8(6)
O12 C85 O11 127.8(8)
O12 C85 C86 117.7(7)
O11 C85 C86 114.3(8)
F12A C86 F11 123.3(15)
F12A C86 F10 98.9(10)
F11 C86 F10 95.1(13)
F12A C86 F12B 66.6(17)
F11 C86 F12B 68.0(12)
F10 C86 F12B 140.7(15)
F12A C86 C85 115.4(13)
F11 C86 C85 110.7(11)
F10 C86 C85 109.3(13)
F12B C86 C85 109.9(14)
O14 C87 O13 127.2(7)
O14 C87 C88 116.9(7)
O13 C87 C88 115.9(7)
F13 C88 F14 112.4(9)
F13 C88 F15 104.8(9)
F14 C88 F15 103.8(9)
F13 C88 C87 111.9(9)
F14 C88 C87 111.9(8)
F15 C88 C87 111.5(8)

loop_
_geom_bond_atom_site_label_1
_geom_bond_atom_site_label_2
_geom_bond_distance
Mo O2 1.745(4)
Mo O4 1.764(4)
Mo O1 1.771(4)
Mo O3 1.789(4)
Ag1A Ag1B 0.648(3)
Ag1A C1 2.223(8)
Ag1A C31 2.252(8)
Ag1A O5 2.512(10)
Ag1A Ag2B 2.528(3)
Ag1A O4 2.586(5)
Ag1A Ag3 2.8245(16)
Ag1A Ag2A 2.973(2)
Ag1A Ag5 2.9726(16)
Ag1A Ag4 3.1906(14)
Ag1B C31 2.187(8)
Ag1B C1 2.194(9)
Ag1B O5' 2.49(3)
Ag1B C32 2.586(9)
Ag1B Ag2B 2.955(4)
Ag1B Ag3 3.111(4)
Ag1B Ag5 3.282(3)
Ag1B Ag2A 3.288(3)
Ag1B Ag4 3.375(4)
Ag2A Ag2B 0.728(3)
Ag2A C7 2.217(7)
Ag2A C1 2.228(8)
Ag2A O6 2.361(10)
Ag2A O6' 2.59(2)
Ag2A C8 2.685(8)
Ag2A Ag8 2.9469(16)
Ag2A Ag3 3.1181(18)
Ag2B C1 2.295(8)
Ag2B C7 2.324(8)
Ag2B O6' 2.39(2)
Ag2B Ag8 2.737(3)
Ag2B Ag3 2.841(3)
Ag3 C1 2.117(8)
Ag3 C25 2.164(7)
Ag3 C26 2.541(9)
Ag3 Ag10 3.1916(9)
Ag4 C31 2.074(7)
Ag4 C61 2.087(7)
Ag4 Ag11 2.9935(8)
Ag4 Ag12 3.1231(9)
Ag4 Ag5 3.1784(8)
Ag5 C37 2.170(7)
Ag5 C31 2.253(7)
Ag5 C32 2.657(8)
Ag5 Ag6 2.9764(9)
Ag5 Ag7 3.1547(9)
Ag6 C13 2.120(8)
Ag6 C37 2.146(8)
Ag6 Ag13 3.1770(9)
Ag6 Ag8 3.2368(8)
Ag6 Ag7 3.2723(8)
Ag7 C73 2.180(7)
Ag7 C37 2.214(7)
Ag7 C38 2.637(7)
Ag7 Ag20 2.9359(8)
Ag7 Ag19 3.0336(8)
Ag8 C7 2.095(7)
Ag8 C13 2.146(7)
Ag8 Ag13 3.0017(8)
Ag8 Ag9 3.2509(8)
Ag9 C19 2.220(6)
Ag9 C7 2.268(6)
Ag9 C8 2.450(7)
Ag9 O3 2.484(4)
Ag9 Ag10 2.8455(7)
Ag9 Ag14 3.1123(7)
Ag10 C25 2.083(7)
Ag10 C19 2.152(6)
Ag10 Ag15 2.9136(7)
Ag10 Ag11 3.0589(8)
Ag11 C61 2.247(8)
Ag11 C25 2.330(8)
Ag11 O8 2.341(6)
Ag11 O1 2.483(4)
Ag11 Ag12 3.3294(9)
Ag12 C67 2.207(7)
Ag12 C61 2.268(8)
Ag12 C62 2.598(8)
Ag12 Ag17 2.9740(8)
Ag12 Ag19 3.2949(9)
Ag13 C43 2.272(7)
Ag13 C13 2.273(7)
Ag13 O9 2.525(5)
Ag13 O3 2.538(4)
Ag13 Ag18 2.9366(8)
Ag14 C49 2.217(7)
Ag14 O10 2.342(5)
Ag14 O3 2.462(4)
Ag14 Ag18 2.8087(8)
Ag14 Ag16 3.0570(8)
Ag14 Ag15 3.1264(8)
Ag15 C55 2.115(7)
Ag15 C19 2.260(6)
Ag15 O7 2.576(5)
Ag15 C20 2.635(8)
Ag15 Ag16 2.8116(8)
Ag16 C55 2.212(7)
Ag16 C49 2.285(7)
Ag16 O14 2.439(6)
Ag16 C50 2.665(8)
Ag16 Ag18 3.1567(8)
Ag16 Ag17 3.3281(9)
Ag17 C67 2.132(8)
Ag17 C55 2.255(7)
Ag17 C56 2.483(7)
Ag17 O1 2.588(5)
Ag17 Ag19 3.3362(8)
Ag18 C43 2.081(7)
Ag18 C49 2.105(7)
Ag18 Ag20 3.3030(8)
Ag19 C73 2.201(7)
Ag19 C67 2.225(7)
Ag19 C68 2.550(7)
Ag19 Ag20 2.9453(8)
Ag20 C73 2.242(7)
Ag20 C43 2.270(7)
Ag20 C44 2.491(7)
Ag20 O13 2.507(5)
O5 O6' 0.90(2)
O5 C79 1.167(15)
O5 O5' 1.51(3)
O5' C79 1.65(3)
O6' C79 0.94(2)
O6' O6 1.54(2)
O6 C79 1.289(17)
O7 C81 1.254(9)
O8 C81 1.240(9)
O9 C83 1.239(8)
O10 C83 1.250(8)
O11 C85 1.242(10)
O12 C85 1.225(10)
O13 C87 1.250(9)
O14 C87 1.232(10)
F1 C80 1.308(13)
F2 C80 1.288(12)
F3 C80 1.286(13)
F4 C82 1.289(10)
F5 C82 1.339(12)
F5 F6B 1.748(17)
F6A F6B 0.817(15)
F6A C82 1.332(14)
F6B C82 1.306(16)
F7 C84 1.332(10)
F8 C84 1.309(10)
F9A F9B 0.827(14)
F9A C84 1.316(13)
F9B C84 1.328(15)
F10 C86 1.365(19)
F11 C86 1.331(14)
F11 F12B 1.55(3)
F12A C86 1.20(2)
F12A F12B 1.46(3)
F12B C86 1.44(3)
F13 C88 1.303(11)
F14 C88 1.310(12)
F15 C88 1.330(12)
C1 C2 1.209(11)
C2 C3 1.465(12)
C3 C4 1.50(2)
C3 C5 1.544(19)
C3 C6 1.558(17)
C7 C8 1.212(10)
C8 C9 1.491(11)
C9 C10 1.41(2)
C9 C12 1.446(16)
C9 C11 1.61(2)
C13 C14 1.203(11)
C14 C15 1.480(12)
C15 C17 1.519(18)
C15 C16 1.533(14)
C15 C18 1.542(19)
C19 C20 1.220(9)
C20 C21 1.482(10)
C21 C22 1.44(2)
C21 C24 1.50(3)
C21 C23 1.498(13)
C25 C26 1.212(10)
C26 C27 1.480(12)
C27 C30 1.38(2)
C27 C29 1.506(16)
C27 C28 1.61(2)
C31 C32 1.218(11)
C32 C33 1.479(11)
C33 C36 1.48(2)
C33 C34 1.499(17)
C33 C35 1.50(2)
C37 C38 1.210(10)
C38 C39 1.478(10)
C39 C40 1.523(12)
C39 C42 1.527(13)
C39 C41 1.547(13)
C43 C44 1.218(10)
C44 C45 1.474(10)
C45 C47 1.490(13)
C45 C48 1.509(18)
C45 C46 1.520(16)
C49 C50 1.220(10)
C50 C51 1.484(10)
C51 C52 1.450(15)
C51 C54 1.46(2)
C51 C53 1.50(3)
C55 C56 1.205(10)
C56 C57 1.495(10)
C57 C59 1.502(15)
C57 C60 1.507(16)
C57 C58 1.533(16)
C61 C62 1.192(11)
C62 C63 1.490(12)
C63 C65 1.500(16)
C63 C64 1.523(15)
C63 C66 1.536(15)
C67 C68 1.210(10)
C68 C69 1.486(11)
C69 C72 1.484(16)
C69 C70 1.491(19)
C69 C71 1.502(17)
C73 C74 1.188(10)
C74 C75 1.493(10)
C75 C78 1.504(15)
C75 C77 1.518(14)
C75 C76 1.554(16)
C79 C80 1.509(14)
C81 C82 1.514(11)
C83 C84 1.541(10)
C85 C86 1.555(14)
C87 C88 1.536(11)

loop_
_geom_torsion_atom_site_label_1
_geom_torsion_atom_site_label_2
_geom_torsion_atom_site_label_3
_geom_torsion_atom_site_label_4
_geom_torsion
C1 Ag1A Ag1B C31 152.0(3)
O5 Ag1A Ag1B C31 -104.4(3)
Ag2B Ag1A Ag1B C31 -172.8(3)
O4 Ag1A Ag1B C31 0(3)
Ag3 Ag1A Ag1B C31 115.4(2)
Ag2A Ag1A Ag1B C31 -173.8(2)
Ag5 Ag1A Ag1B C31 -32.1(3)
Ag4 Ag1A Ag1B C31 31.9(3)
C31 Ag1A Ag1B C1 -152.0(3)
O5 Ag1A Ag1B C1 103.6(3)
Ag2B Ag1A Ag1B C1 35.2(5)
O4 Ag1A Ag1B C1 -152(3)
Ag3 Ag1A Ag1B C1 -36.6(3)
Ag2A Ag1A Ag1B C1 34.2(3)
Ag5 Ag1A Ag1B C1 175.8(3)
Ag4 Ag1A Ag1B C1 -120.1(2)
C1 Ag1A Ag1B O5' -98.8(7)
C31 Ag1A Ag1B O5' 109.2(7)
O5 Ag1A Ag1B O5' 4.8(7)
Ag2B Ag1A Ag1B O5' -63.6(7)
O4 Ag1A Ag1B O5' 109(3)
Ag3 Ag1A Ag1B O5' -135.4(6)
Ag2A Ag1A Ag1B O5' -64.6(7)
Ag5 Ag1A Ag1B O5' 77.1(7)
Ag4 Ag1A Ag1B O5' 141.1(6)
C1 Ag1A Ag1B C32 172.0(4)
C31 Ag1A Ag1B C32 19.9(3)
O5 Ag1A Ag1B C32 -84.4(4)
Ag2B Ag1A Ag1B C32 -152.8(3)
O4 Ag1A Ag1B C32 20(3)
Ag3 Ag1A Ag1B C32 135.3(2)
Ag2A Ag1A Ag1B C32 -153.9(2)
Ag5 Ag1A Ag1B C32 -12.2(5)
Ag4 Ag1A Ag1B C32 51.9(4)
C1 Ag1A Ag1B Ag2B -35.2(5)
C31 Ag1A Ag1B Ag2B 172.8(3)
O5 Ag1A Ag1B Ag2B 68.4(4)
O4 Ag1A Ag1B Ag2B 172(3)
Ag3 Ag1A Ag1B Ag2B -71.8(3)
Ag2A Ag1A Ag1B Ag2B -1.01(16)
Ag5 Ag1A Ag1B Ag2B 140.7(5)
Ag4 Ag1A Ag1B Ag2B -155.3(4)
C1 Ag1A Ag1B Ag3 36.6(3)
C31 Ag1A Ag1B Ag3 -115.4(2)
O5 Ag1A Ag1B Ag3 140.2(3)
Ag2B Ag1A Ag1B Ag3 71.8(3)
O4 Ag1A Ag1B Ag3 -116(3)
Ag2A Ag1A Ag1B Ag3 70.8(2)
Ag5 Ag1A Ag1B Ag3 -147.5(4)
Ag4 Ag1A Ag1B Ag3 -83.5(2)
C1 Ag1A Ag1B Ag5 -175.8(3)
C31 Ag1A Ag1B Ag5 32.1(3)
O5 Ag1A Ag1B Ag5 -72.3(3)
Ag2B Ag1A Ag1B Ag5 -140.7(5)
O4 Ag1A Ag1B Ag5 32(2)
Ag3 Ag1A Ag1B Ag5 147.5(4)
Ag2A Ag1A Ag1B Ag5 -141.7(4)
Ag4 Ag1A Ag1B Ag5 64.05(18)
C1 Ag1A Ag1B Ag2A -34.2(3)
C31 Ag1A Ag1B Ag2A 173.8(2)
O5 Ag1A Ag1B Ag2A 69.4(3)
Ag2B Ag1A Ag1B Ag2A 1.01(16)
O4 Ag1A Ag1B Ag2A 173(3)
Ag3 Ag1A Ag1B Ag2A -70.8(2)
Ag5 Ag1A Ag1B Ag2A 141.7(4)
Ag4 Ag1A Ag1B Ag2A -154.3(3)
C1 Ag1A Ag1B Ag4 120.1(2)
C31 Ag1A Ag1B Ag4 -31.9(3)
O5 Ag1A Ag1B Ag4 -136.3(3)
Ag2B Ag1A Ag1B Ag4 155.3(4)
O4 Ag1A Ag1B Ag4 -32(3)
Ag3 Ag1A Ag1B Ag4 83.5(2)
Ag2A Ag1A Ag1B Ag4 154.3(3)
Ag5 Ag1A Ag1B Ag4 -64.05(18)
Ag1B Ag1A Ag2A Ag2B 176.1(6)
C1 Ag1A Ag2A Ag2B -136.2(5)
C31 Ag1A Ag2A Ag2B 28.3(11)
O5 Ag1A Ag2A Ag2B 86.1(4)
O4 Ag1A Ag2A Ag2B -2.7(4)
Ag3 Ag1A Ag2A Ag2B -81.5(4)
Ag5 Ag1A Ag2A Ag2B 37.3(4)
Ag4 Ag1A Ag2A Ag2B -42.7(4)
Ag1B Ag1A Ag2A C7 -170.6(5)
C1 Ag1A Ag2A C7 -122.9(4)
C31 Ag1A Ag2A C7 41.6(11)
O5 Ag1A Ag2A C7 99.4(4)
Ag2B Ag1A Ag2A C7 13.3(4)
O4 Ag1A Ag2A C7 10.6(3)
Ag3 Ag1A Ag2A C7 -68.2(3)
Ag5 Ag1A Ag2A C7 50.6(3)
Ag4 Ag1A Ag2A C7 -29.4(3)
Ag1B Ag1A Ag2A C1 -47.7(5)
C31 Ag1A Ag2A C1 164.5(11)
O5 Ag1A Ag2A C1 -137.7(4)
Ag2B Ag1A Ag2A C1 136.2(5)
O4 Ag1A Ag2A C1 133.5(3)
Ag3 Ag1A Ag2A C1 54.7(3)
Ag5 Ag1A Ag2A C1 173.5(3)
Ag4 Ag1A Ag2A C1 93.5(3)
Ag1B Ag1A Ag2A O6 70.0(6)
C1 Ag1A Ag2A O6 117.7(4)
C31 Ag1A Ag2A O6 -77.7(11)
O5 Ag1A Ag2A O6 -20.0(4)
Ag2B Ag1A Ag2A O6 -106.1(5)
O4 Ag1A Ag2A O6 -108.8(3)
Ag3 Ag1A Ag2A O6 172.4(3)
Ag5 Ag1A Ag2A O6 -68.8(3)
Ag4 Ag1A Ag2A O6 -148.7(3)
Ag1B Ag1A Ag2A O6' 94.9(7)
C1 Ag1A Ag2A O6' 142.7(6)
C31 Ag1A Ag2A O6' -52.8(12)
O5 Ag1A Ag2A O6' 5.0(6)
Ag2B Ag1A Ag2A O6' -81.1(7)
O4 Ag1A Ag2A O6' -83.8(6)
Ag3 Ag1A Ag2A O6' -162.6(6)
Ag5 Ag1A Ag2A O6' -43.8(6)
Ag4 Ag1A Ag2A O6' -123.8(6)
Ag1B Ag1A Ag2A C8 -131.6(5)
C1 Ag1A Ag2A C8 -83.9(4)
C31 Ag1A Ag2A C8 80.7(11)
O5 Ag1A Ag2A C8 138.4(4)
Ag2B Ag1A Ag2A C8 52.3(4)
O4 Ag1A Ag2A C8 49.6(3)
Ag3 Ag1A Ag2A C8 -29.1(3)
Ag5 Ag1A Ag2A C8 89.7(3)
Ag4 Ag1A Ag2A C8 9.7(3)
Ag1B Ag1A Ag2A Ag8 146.6(5)
C1 Ag1A Ag2A Ag8 -165.6(3)
C31 Ag1A Ag2A Ag8 -1.1(10)
O5 Ag1A Ag2A Ag8 56.7(2)
Ag2B Ag1A Ag2A Ag8 -29.4(3)
O4 Ag1A Ag2A Ag8 -32.15(13)
Ag3 Ag1A Ag2A Ag8 -110.93(6)
Ag5 Ag1A Ag2A Ag8 7.87(8)
Ag4 Ag1A Ag2A Ag8 -72.12(10)
Ag1B Ag1A Ag2A Ag3 -102.4(5)
C1 Ag1A Ag2A Ag3 -54.7(3)
C31 Ag1A Ag2A Ag3 109.8(10)
O5 Ag1A Ag2A Ag3 167.6(2)
Ag2B Ag1A Ag2A Ag3 81.5(4)
O4 Ag1A Ag2A Ag3 78.78(12)
Ag5 Ag1A Ag2A Ag3 118.80(6)
Ag4 Ag1A Ag2A Ag3 38.81(7)
C1 Ag1A Ag2A Ag1B 47.7(5)
C31 Ag1A Ag2A Ag1B -147.8(12)
O5 Ag1A Ag2A Ag1B -90.0(5)
Ag2B Ag1A Ag2A Ag1B -176.1(6)
O4 Ag1A Ag2A Ag1B -178.8(5)
Ag3 Ag1A Ag2A Ag1B 102.4(5)
Ag5 Ag1A Ag2A Ag1B -138.8(5)
Ag4 Ag1A Ag2A Ag1B 141.2(5)
Ag1A Ag1B Ag2A Ag2B -3.4(5)
C31 Ag1B Ag2A Ag2B 6.9(5)
C1 Ag1B Ag2A Ag2B -127.4(5)
O5' Ag1B Ag2A Ag2B 110.4(7)
C32 Ag1B Ag2A Ag2B 57.4(6)
Ag3 Ag1B Ag2A Ag2B -74.3(3)
Ag5 Ag1B Ag2A Ag2B 28.7(3)
Ag4 Ag1B Ag2A Ag2B -30.8(3)
Ag1A Ag1B Ag2A C7 11.6(7)
C31 Ag1B Ag2A C7 21.9(6)
C1 Ag1B Ag2A C7 -112.4(5)
O5' Ag1B Ag2A C7 125.4(7)
C32 Ag1B Ag2A C7 72.4(6)
Ag2B Ag1B Ag2A C7 15.0(4)
Ag3 Ag1B Ag2A C7 -59.3(3)
Ag5 Ag1B Ag2A C7 43.7(4)
Ag4 Ag1B Ag2A C7 -15.7(4)
Ag1A Ag1B Ag2A C1 124.0(6)
C31 Ag1B Ag2A C1 134.3(6)
O5' Ag1B Ag2A C1 -122.2(7)
C32 Ag1B Ag2A C1 -175.2(6)
Ag2B Ag1B Ag2A C1 127.4(5)
Ag3 Ag1B Ag2A C1 53.1(3)
Ag5 Ag1B Ag2A C1 156.1(3)
Ag4 Ag1B Ag2A C1 96.6(3)
Ag1A Ag1B Ag2A O6 -109.8(6)
C31 Ag1B Ag2A O6 -99.5(5)
C1 Ag1B Ag2A O6 126.2(4)
O5' Ag1B Ag2A O6 4.0(7)
C32 Ag1B Ag2A O6 -49.0(5)
Ag2B Ag1B Ag2A O6 -106.4(4)
Ag3 Ag1B Ag2A O6 179.3(3)
Ag5 Ag1B Ag2A O6 -77.7(3)
Ag4 Ag1B Ag2A O6 -137.2(3)
Ag1A Ag1B Ag2A O6' -80.1(7)
C31 Ag1B Ag2A O6' -69.9(7)
C1 Ag1B Ag2A O6' 155.9(6)
O5' Ag1B Ag2A O6' 33.6(8)
C32 Ag1B Ag2A O6' -19.4(7)
Ag2B Ag1B Ag2A O6' -76.7(6)
Ag3 Ag1B Ag2A O6' -151.1(6)
Ag5 Ag1B Ag2A O6' -48.1(6)
Ag4 Ag1B Ag2A O6' -107.5(6)
Ag1A Ag1B Ag2A C8 59.9(6)
C31 Ag1B Ag2A C8 70.1(5)
C1 Ag1B Ag2A C8 -64.1(4)
O5' Ag1B Ag2A C8 173.6(7)
C32 Ag1B Ag2A C8 120.6(5)
Ag2B Ag1B Ag2A C8 63.3(4)
Ag3 Ag1B Ag2A C8 -11.1(3)
Ag5 Ag1B Ag2A C8 91.9(3)
Ag4 Ag1B Ag2A C8 32.5(3)
Ag1A Ag1B Ag2A Ag8 -35.7(5)
C31 Ag1B Ag2A Ag8 -25.4(5)
C1 Ag1B Ag2A Ag8 -159.7(3)
O5' Ag1B Ag2A Ag8 78.1(6)
C32 Ag1B Ag2A Ag8 25.1(5)
Ag2B Ag1B Ag2A Ag8 -32.3(3)
Ag3 Ag1B Ag2A Ag8 -106.64(7)
Ag5 Ag1B Ag2A Ag8 -3.65(14)
Ag4 Ag1B Ag2A Ag8 -63.08(14)
C31 Ag1B Ag2A Ag1A 10.3(4)
C1 Ag1B Ag2A Ag1A -124.0(6)
O5' Ag1B Ag2A Ag1A 113.8(8)
C32 Ag1B Ag2A Ag1A 60.8(5)
Ag2B Ag1B Ag2A Ag1A 3.4(5)
Ag3 Ag1B Ag2A Ag1A -70.9(5)
Ag5 Ag1B Ag2A Ag1A 32.0(4)
Ag4 Ag1B Ag2A Ag1A -27.4(4)
Ag1A Ag1B Ag2A Ag3 70.9(5)
C31 Ag1B Ag2A Ag3 81.2(4)
C1 Ag1B Ag2A Ag3 -53.1(3)
O5' Ag1B Ag2A Ag3 -175.3(6)
C32 Ag1B Ag2A Ag3 131.7(5)
Ag2B Ag1B Ag2A Ag3 74.3(3)
Ag5 Ag1B Ag2A Ag3 102.99(11)
Ag4 Ag1B Ag2A Ag3 43.56(9)
C7 Ag2A Ag2B C1 -139.6(3)
O6 Ag2A Ag2B C1 110.2(4)
O6' Ag2A Ag2B C1 106.8(6)
C8 Ag2A Ag2B C1 -117.6(3)
Ag8 Ag2A Ag2B C1 -179.8(2)
Ag1A Ag2A Ag2B C1 31.1(3)
Ag3 Ag2A Ag2B C1 -36.8(3)
Ag1B Ag2A Ag2B C1 31.9(3)
C1 Ag2A Ag2B C7 139.6(3)
O6 Ag2A Ag2B C7 -110.2(3)
O6' Ag2A Ag2B C7 -113.6(6)
C8 Ag2A Ag2B C7 22.0(2)
Ag8 Ag2A Ag2B C7 -40.2(2)
Ag1A Ag2A Ag2B C7 170.6(3)
Ag3 Ag2A Ag2B C7 102.8(2)
Ag1B Ag2A Ag2B C7 171.5(2)
C7 Ag2A Ag2B O6' 113.6(6)
C1 Ag2A Ag2B O6' -106.8(6)
O6 Ag2A Ag2B O6' 3.4(6)
C8 Ag2A Ag2B O6' 135.6(6)
Ag8 Ag2A Ag2B O6' 73.4(5)
Ag1A Ag2A Ag2B O6' -75.8(6)
Ag3 Ag2A Ag2B O6' -143.6(6)
Ag1B Ag2A Ag2B O6' -74.9(6)
C7 Ag2A Ag2B Ag1A -170.6(3)
C1 Ag2A Ag2B Ag1A -31.1(3)
O6 Ag2A Ag2B Ag1A 79.2(4)
O6' Ag2A Ag2B Ag1A 75.8(6)
C8 Ag2A Ag2B Ag1A -148.7(2)
Ag8 Ag2A Ag2B Ag1A 149.1(3)
Ag3 Ag2A Ag2B Ag1A -67.8(2)
Ag1B Ag2A Ag2B Ag1A 0.84(13)
C7 Ag2A Ag2B Ag8 40.2(2)
C1 Ag2A Ag2B Ag8 179.8(2)
O6 Ag2A Ag2B Ag8 -70.0(3)
O6' Ag2A Ag2B Ag8 -73.4(5)
C8 Ag2A Ag2B Ag8 62.2(2)
Ag1A Ag2A Ag2B Ag8 -149.1(3)
Ag3 Ag2A Ag2B Ag8 143.0(2)
Ag1B Ag2A Ag2B Ag8 -148.3(3)
C7 Ag2A Ag2B Ag3 -102.8(2)
C1 Ag2A Ag2B Ag3 36.8(3)
O6 Ag2A Ag2B Ag3 147.0(3)
O6' Ag2A Ag2B Ag3 143.6(6)
C8 Ag2A Ag2B Ag3 -80.9(2)
Ag8 Ag2A Ag2B Ag3 -143.0(2)
Ag1A Ag2A Ag2B Ag3 67.8(2)
Ag1B Ag2A Ag2B Ag3 68.66(19)
C7 Ag2A Ag2B Ag1B -171.5(2)
C1 Ag2A Ag2B Ag1B -31.9(3)
O6 Ag2A Ag2B Ag1B 78.3(3)
O6' Ag2A Ag2B Ag1B 74.9(6)
C8 Ag2A Ag2B Ag1B -149.5(2)
Ag8 Ag2A Ag2B Ag1B 148.3(3)
Ag1A Ag2A Ag2B Ag1B -0.84(13)
Ag3 Ag2A Ag2B Ag1B -68.66(19)
Ag1B Ag1A Ag2B Ag2A -4.4(7)
C1 Ag1A Ag2B Ag2A 37.8(4)
C31 Ag1A Ag2B Ag2A -166.0(6)
O5 Ag1A Ag2B Ag2A -88.9(4)
O4 Ag1A Ag2B Ag2A 177.1(4)
Ag3 Ag1A Ag2B Ag2A 92.7(4)
Ag5 Ag1A Ag2B Ag2A -146.0(4)
Ag4 Ag1A Ag2B Ag2A 144.3(3)
Ag1B Ag1A Ag2B C1 -42.2(6)
C31 Ag1A Ag2B C1 156.2(6)
O5 Ag1A Ag2B C1 -126.7(3)
O4 Ag1A Ag2B C1 139.3(3)
Ag3 Ag1A Ag2B C1 55.0(2)
Ag2A Ag1A Ag2B C1 -37.8(4)
Ag5 Ag1A Ag2B C1 176.2(2)
Ag4 Ag1A Ag2B C1 106.5(3)
Ag1B Ag1A Ag2B C7 -150.8(9)
C1 Ag1A Ag2B C7 -108.6(8)
C31 Ag1A Ag2B C7 47.6(10)
O5 Ag1A Ag2B C7 124.8(8)
O4 Ag1A Ag2B C7 30.7(7)
Ag3 Ag1A Ag2B C7 -53.6(7)
Ag2A Ag1A Ag2B C7 -146.4(10)
Ag5 Ag1A Ag2B C7 67.6(7)
Ag4 Ag1A Ag2B C7 -2.0(8)
Ag1B Ag1A Ag2B O6' 84.7(8)
C1 Ag1A Ag2B O6' 126.9(6)
C31 Ag1A Ag2B O6' -76.9(8)
O5 Ag1A Ag2B O6' 0.3(6)
O4 Ag1A Ag2B O6' -93.7(6)
Ag3 Ag1A Ag2B O6' -178.1(6)
Ag2A Ag1A Ag2B O6' 89.2(7)
Ag5 Ag1A Ag2B O6' -56.8(6)
Ag4 Ag1A Ag2B O6' -126.5(6)
Ag1B Ag1A Ag2B Ag8 134.6(6)
C1 Ag1A Ag2B Ag8 176.8(3)
C31 Ag1A Ag2B Ag8 -27.0(6)
O5 Ag1A Ag2B Ag8 50.1(3)
O4 Ag1A Ag2B Ag8 -43.91(17)
Ag3 Ag1A Ag2B Ag8 -128.25(15)
Ag2A Ag1A Ag2B Ag8 139.0(5)
Ag5 Ag1A Ag2B Ag8 -7.00(16)
Ag4 Ag1A Ag2B Ag8 -76.66(16)
Ag1B Ag1A Ag2B Ag3 -97.2(6)
C1 Ag1A Ag2B Ag3 -55.0(2)
C31 Ag1A Ag2B Ag3 101.2(5)
O5 Ag1A Ag2B Ag3 178.4(2)
O4 Ag1A Ag2B Ag3 84.35(13)
Ag2A Ag1A Ag2B Ag3 -92.7(4)
Ag5 Ag1A Ag2B Ag3 121.25(6)
Ag4 Ag1A Ag2B Ag3 51.59(9)
C1 Ag1A Ag2B Ag1B 42.2(6)
C31 Ag1A Ag2B Ag1B -161.6(9)
O5 Ag1A Ag2B Ag1B -84.4(6)
O4 Ag1A Ag2B Ag1B -178.5(6)
Ag3 Ag1A Ag2B Ag1B 97.2(6)
Ag2A Ag1A Ag2B Ag1B 4.4(7)
Ag5 Ag1A Ag2B Ag1B -141.6(6)
Ag4 Ag1A Ag2B Ag1B 148.8(6)
Ag1A Ag1B Ag2B Ag2A 175.9(6)
C31 Ag1B Ag2B Ag2A -174.5(4)
C1 Ag1B Ag2B Ag2A 44.1(4)
O5' Ag1B Ag2B Ag2A -67.3(7)
C32 Ag1B Ag2B Ag2A -137.0(5)
Ag3 Ag1B Ag2B Ag2A 98.1(3)
Ag5 Ag1B Ag2B Ag2A -152.1(3)
Ag4 Ag1B Ag2B Ag2A 151.8(3)
Ag1A Ag1B Ag2B C1 131.9(7)
C31 Ag1B Ag2B C1 141.4(5)
O5' Ag1B Ag2B C1 -111.3(7)
C32 Ag1B Ag2B C1 178.9(5)
Ag3 Ag1B Ag2B C1 54.0(3)
Ag5 Ag1B Ag2B C1 163.8(3)
Ag2A Ag1B Ag2B C1 -44.1(4)
Ag4 Ag1B Ag2B C1 107.7(3)
Ag1B Ag2B Ag3 Ag10 -142.60(8)
Ag1A Ag1B Ag3 C1 -119.2(6)
C31 Ag1B Ag3 C1 167.1(4)
O5' Ag1B Ag3 C1 -46.0(9)
C32 Ag1B Ag3 C1 159.6(5)
Ag2B Ag1B Ag3 C1 -66.3(3)
Ag5 Ag1B Ag3 C1 -147.2(3)
Ag2A Ag1B Ag3 C1 -52.4(3)
Ag4 Ag1B Ag3 C1 166.6(3)
Ag1A Ag1B Ag3 C25 85.7(5)
C31 Ag1B Ag3 C25 12.0(4)
C1 Ag1B Ag3 C25 -155.1(4)
O5' Ag1B Ag3 C25 158.9(9)
C32 Ag1B Ag3 C25 4.5(5)
Ag2B Ag1B Ag3 C25 138.6(3)
Ag5 Ag1B Ag3 C25 57.7(3)
Ag2A Ag1B Ag3 C25 152.5(3)
Ag4 Ag1B Ag3 C25 11.6(3)
Ag1A Ag1B Ag3 C26 119.1(5)
C31 Ag1B Ag3 C26 45.4(3)
C1 Ag1B Ag3 C26 -121.7(4)
O5' Ag1B Ag3 C26 -167.8(9)
C32 Ag1B Ag3 C26 37.9(4)
Ag2B Ag1B Ag3 C26 172.0(2)
Ag5 Ag1B Ag3 C26 91.1(2)
Ag2A Ag1B Ag3 C26 -174.1(2)
Ag4 Ag1B Ag3 C26 44.9(2)
C31 Ag1B Ag3 Ag1A -73.7(5)
C1 Ag1B Ag3 Ag1A 119.2(6)
O5' Ag1B Ag3 Ag1A 73.2(9)
C32 Ag1B Ag3 Ag1A -81.2(5)
Ag2B Ag1B Ag3 Ag1A 52.9(4)
Ag5 Ag1B Ag3 Ag1A -28.0(4)
Ag2A Ag1B Ag3 Ag1A 66.8(4)
Ag4 Ag1B Ag3 Ag1A -74.2(4)
Ag1A Ag1B Ag3 Ag2B -52.9(4)
C31 Ag1B Ag3 Ag2B -126.6(2)
C1 Ag1B Ag3 Ag2B 66.3(3)
O5' Ag1B Ag3 Ag2B 20.3(8)
C32 Ag1B Ag3 Ag2B -134.1(3)
Ag5 Ag1B Ag3 Ag2B -80.91(11)
Ag2A Ag1B Ag3 Ag2B 13.93(6)
Ag4 Ag1B Ag3 Ag2B -127.05(10)
Ag1A Ag1B Ag3 Ag2A -66.8(4)
C31 Ag1B Ag3 Ag2A -140.5(2)
C1 Ag1B Ag3 Ag2A 52.4(3)
O5' Ag1B Ag3 Ag2A 6.4(8)
C32 Ag1B Ag3 Ag2A -148.0(3)
Ag2B Ag1B Ag3 Ag2A -13.93(6)
Ag5 Ag1B Ag3 Ag2A -94.84(9)
Ag4 Ag1B Ag3 Ag2A -140.98(7)
Ag1A Ag1B Ag3 Ag10 18.3(5)
C31 Ag1B Ag3 Ag10 -55.4(3)
C1 Ag1B Ag3 Ag10 137.5(3)
O5' Ag1B Ag3 Ag10 91.4(8)
C32 Ag1B Ag3 Ag10 -62.9(3)
Ag2B Ag1B Ag3 Ag10 71.16(13)
Ag5 Ag1B Ag3 Ag10 -9.75(17)
Ag2A Ag1B Ag3 Ag10 85.08(10)
Ag4 Ag1B Ag3 Ag10 -55.90(11)
Ag2B Ag2A Ag3 C1 118.4(4)
C7 Ag2A Ag3 C1 -158.6(4)
O6 Ag2A Ag3 C1 50.2(6)
O6' Ag2A Ag3 C1 80.9(6)
C8 Ag2A Ag3 C1 -134.7(3)
Ag8 Ag2A Ag3 C1 156.5(3)
Ag1A Ag2A Ag3 C1 63.4(3)
Ag1B Ag2A Ag3 C1 51.4(3)
Ag2B Ag2A Ag3 C25 -81.5(5)
C7 Ag2A Ag3 C25 1.5(4)
C1 Ag2A Ag3 C25 160.1(5)
O6 Ag2A Ag3 C25 -149.8(6)
O6' Ag2A Ag3 C25 -119.0(7)
C8 Ag2A Ag3 C25 25.4(4)
Ag8 Ag2A Ag3 C25 -43.5(4)
Ag1A Ag2A Ag3 C25 -136.5(4)
Ag1B Ag2A Ag3 C25 -148.5(4)
Ag2B Ag2A Ag3 C26 -138.9(10)
C7 Ag2A Ag3 C26 -55.9(10)
C1 Ag2A Ag3 C26 102.7(10)
O6 Ag2A Ag3 C26 152.8(11)
O6' Ag2A Ag3 C26 -176.4(11)
C8 Ag2A Ag3 C26 -32.0(10)
Ag8 Ag2A Ag3 C26 -100.9(10)
Ag1A Ag2A Ag3 C26 166.1(10)
Ag1B Ag2A Ag3 C26 154.1(10)
Ag2B Ag2A Ag3 Ag1A 55.0(3)
C7 Ag2A Ag3 Ag1A 138.05(19)
C1 Ag2A Ag3 Ag1A -63.4(3)
O6 Ag2A Ag3 Ag1A -13.2(5)
O6' Ag2A Ag3 Ag1A 17.5(6)
C8 Ag2A Ag3 Ag1A 161.94(16)
Ag8 Ag2A Ag3 Ag1A 93.05(6)
Ag1B Ag2A Ag3 Ag1A -11.99(7)
C7 Ag2A Ag3 Ag2B 83.0(4)
C1 Ag2A Ag3 Ag2B -118.4(4)
O6 Ag2A Ag3 Ag2B -68.3(6)
O6' Ag2A Ag3 Ag2B -37.5(6)
C8 Ag2A Ag3 Ag2B 106.9(4)
Ag8 Ag2A Ag3 Ag2B 38.0(3)
Ag1A Ag2A Ag3 Ag2B -55.0(3)
Ag1B Ag2A Ag3 Ag2B -67.0(3)
Ag2B Ag2A Ag3 Ag1B 67.0(3)
C7 Ag2A Ag3 Ag1B 150.0(2)
C1 Ag2A Ag3 Ag1B -51.4(3)
O6 Ag2A Ag3 Ag1B -1.3(5)
O6' Ag2A Ag3 Ag1B 29.5(6)
C8 Ag2A Ag3 Ag1B 173.93(17)
Ag8 Ag2A Ag3 Ag1B 105.05(9)
Ag1A Ag2A Ag3 Ag1B 11.99(7)
Ag2B Ag2A Ag3 Ag10 -72.2(3)
C7 Ag2A Ag3 Ag10 10.78(19)
C1 Ag2A Ag3 Ag10 169.3(3)
O6 Ag2A Ag3 Ag10 -140.5(5)
O6' Ag2A Ag3 Ag10 -109.8(6)
C8 Ag2A Ag3 Ag10 34.67(16)
Ag8 Ag2A Ag3 Ag10 -34.21(6)
Ag1A Ag2A Ag3 Ag10 -127.26(4)
Ag1B Ag2A Ag3 Ag10 -139.26(7)
Ag1B Ag1A Ag4 C31 -52.3(5)
C1 Ag1A Ag4 C31 -136.1(4)
O5 Ag1A Ag4 C31 60.4(4)
Ag2B Ag1A Ag4 C31 153.0(3)
O4 Ag1A Ag4 C31 121.8(3)
Ag3 Ag1A Ag4 C31 -161.4(3)
Ag2A Ag1A Ag4 C31 163.4(3)
Ag5 Ag1A Ag4 C31 58.2(3)
Ag1B Ag1A Ag4 C61 118.1(6)
C1 Ag1A Ag4 C61 34.4(5)
C31 Ag1A Ag4 C61 170.5(5)
O5 Ag1A Ag4 C61 -129.2(5)
Ag2B Ag1A Ag4 C61 -36.5(4)
O4 Ag1A Ag4 C61 -67.7(4)
Ag3 Ag1A Ag4 C61 9.1(4)
Ag2A Ag1A Ag4 C61 -26.2(4)
Ag5 Ag1A Ag4 C61 -131.3(4)
Ag1B Ag1A Ag4 Ag11 128.7(4)
C1 Ag1A Ag4 Ag11 44.9(3)
C31 Ag1A Ag4 Ag11 -179.0(3)
O5 Ag1A Ag4 Ag11 -118.6(3)
Ag2B Ag1A Ag4 Ag11 -25.97(10)
O4 Ag1A Ag4 Ag11 -57.21(13)
Ag3 Ag1A Ag4 Ag11 19.57(4)
Ag2A Ag1A Ag4 Ag11 -15.64(9)
Ag5 Ag1A Ag4 Ag11 -120.83(3)
Ag1B Ag1A Ag4 Ag12 -163.5(4)
C1 Ag1A Ag4 Ag12 112.7(3)
C31 Ag1A Ag4 Ag12 -111.2(3)
O5 Ag1A Ag4 Ag12 -50.8(3)
Ag2B Ag1A Ag4 Ag12 41.87(12)
O4 Ag1A Ag4 Ag12 10.63(13)
Ag3 Ag1A Ag4 Ag12 87.42(5)
Ag2A Ag1A Ag4 Ag12 52.21(10)
Ag5 Ag1A Ag4 Ag12 -52.98(5)
Ag1B Ag1A Ag4 Ag5 -110.5(4)
C1 Ag1A Ag4 Ag5 165.7(3)
C31 Ag1A Ag4 Ag5 -58.2(3)
O5 Ag1A Ag4 Ag5 2.2(3)
Ag2B Ag1A Ag4 Ag5 94.85(10)
O4 Ag1A Ag4 Ag5 63.61(12)
Ag3 Ag1A Ag4 Ag5 140.40(4)
Ag2A Ag1A Ag4 Ag5 105.19(9)
C1 Ag1A Ag4 Ag1B -83.8(5)
C31 Ag1A Ag4 Ag1B 52.3(5)
O5 Ag1A Ag4 Ag1B 112.7(5)
Ag2B Ag1A Ag4 Ag1B -154.6(5)
O4 Ag1A Ag4 Ag1B 174.1(5)
Ag3 Ag1A Ag4 Ag1B -109.1(4)
Ag2A Ag1A Ag4 Ag1B -144.3(5)
Ag5 Ag1A Ag4 Ag1B 110.5(4)
Ag1A Ag1B Ag4 C31 117.3(6)
C1 Ag1B Ag4 C31 -170.8(4)
O5' Ag1B Ag4 C31 37.6(10)
C32 Ag1B Ag4 C31 -6.1(4)
Ag2B Ag1B Ag4 C31 135.1(3)
Ag3 Ag1B Ag4 C31 179.2(3)
Ag5 Ag1B Ag4 C31 54.1(3)
Ag2A Ag1B Ag4 C31 141.6(4)
Ag1A Ag1B Ag4 C61 -81.2(6)
C31 Ag1B Ag4 C61 161.4(6)
C1 Ag1B Ag4 C61 -9.3(6)
O5' Ag1B Ag4 C61 -161.0(11)
C32 Ag1B Ag4 C61 155.4(5)
Ag2B Ag1B Ag4 C61 -63.4(5)
Ag3 Ag1B Ag4 C61 -19.3(5)
Ag5 Ag1B Ag4 C61 -144.4(5)
Ag2A Ag1B Ag4 C61 -57.0(5)
Ag1A Ag1B Ag4 Ag11 -53.7(4)
C31 Ag1B Ag4 Ag11 -171.1(3)
C1 Ag1B Ag4 Ag11 18.2(3)
O5' Ag1B Ag4 Ag11 -133.5(10)
C32 Ag1B Ag4 Ag11 -177.1(2)
Ag2B Ag1B Ag4 Ag11 -35.92(12)
Ag3 Ag1B Ag4 Ag11 8.17(6)
Ag5 Ag1B Ag4 Ag11 -116.93(4)
Ag2A Ag1B Ag4 Ag11 -29.52(12)
Ag1A Ag1B Ag4 Ag12 20.7(5)
C31 Ag1B Ag4 Ag12 -96.6(3)
C1 Ag1B Ag4 Ag12 92.6(3)
O5' Ag1B Ag4 Ag12 -59.0(10)
C32 Ag1B Ag4 Ag12 -102.7(2)
Ag2B Ag1B Ag4 Ag12 38.54(19)
Ag3 Ag1B Ag4 Ag12 82.64(12)
Ag5 Ag1B Ag4 Ag12 -42.47(12)
Ag2A Ag1B Ag4 Ag12 44.94(19)
Ag1A Ag1B Ag4 Ag5 63.2(4)
C31 Ag1B Ag4 Ag5 -54.1(3)
C1 Ag1B Ag4 Ag5 135.1(3)
O5' Ag1B Ag4 Ag5 -16.6(10)
C32 Ag1B Ag4 Ag5 -60.2(2)
Ag2B Ag1B Ag4 Ag5 81.00(10)
Ag3 Ag1B Ag4 Ag5 125.10(7)
Ag2A Ag1B Ag4 Ag5 87.41(10)
C31 Ag1B Ag4 Ag1A -117.3(6)
C1 Ag1B Ag4 Ag1A 71.9(5)
O5' Ag1B Ag4 Ag1A -79.8(10)
C32 Ag1B Ag4 Ag1A -123.4(5)
Ag2B Ag1B Ag4 Ag1A 17.8(3)
Ag3 Ag1B Ag4 Ag1A 61.9(4)
Ag5 Ag1B Ag4 Ag1A -63.2(4)
Ag2A Ag1B Ag4 Ag1A 24.2(3)
Ag1B Ag1A Ag5 C37 -103.5(5)
C1 Ag1A Ag5 C37 57.8(10)
C31 Ag1A Ag5 C37 -146.8(3)
O5 Ag1A Ag5 C37 -12.1(3)
Ag2B Ag1A Ag5 C37 43.3(3)
O4 Ag1A Ag5 C37 82.9(3)
Ag3 Ag1A Ag5 C37 115.1(2)
Ag2A Ag1A Ag5 C37 35.5(3)
Ag4 Ag1A Ag5 C37 166.1(2)
Ag1B Ag1A Ag5 C31 43.4(5)
C1 Ag1A Ag5 C31 -155.4(10)
O5 Ag1A Ag5 C31 134.7(3)
Ag2B Ag1A Ag5 C31 -169.9(3)
O4 Ag1A Ag5 C31 -130.2(3)
Ag3 Ag1A Ag5 C31 -98.1(3)
Ag2A Ag1A Ag5 C31 -177.7(3)
Ag4 Ag1A Ag5 C31 -47.1(3)
Ag1B Ag1A Ag5 C32 13.0(5)
C1 Ag1A Ag5 C32 174.3(10)
C31 Ag1A Ag5 C32 -30.3(3)
O5 Ag1A Ag5 C32 104.4(3)
Ag2B Ag1A Ag5 C32 159.8(2)
O4 Ag1A Ag5 C32 -160.6(2)
Ag3 Ag1A Ag5 C32 -128.4(2)
Ag2A Ag1A Ag5 C32 152.0(2)
Ag4 Ag1A Ag5 C32 -77.37(19)
Ag1B Ag1A Ag5 Ag6 -130.4(5)
C1 Ag1A Ag5 Ag6 30.9(9)
C31 Ag1A Ag5 Ag6 -173.8(3)
O5 Ag1A Ag5 Ag6 -39.1(2)
Ag2B Ag1A Ag5 Ag6 16.36(8)
O4 Ag1A Ag5 Ag6 56.00(13)
Ag3 Ag1A Ag5 Ag6 88.15(6)
Ag2A Ag1A Ag5 Ag6 8.58(6)
Ag4 Ag1A Ag5 Ag6 139.19(3)
Ag1B Ag1A Ag5 Ag7 -170.1(4)
C1 Ag1A Ag5 Ag7 -8.8(10)
C31 Ag1A Ag5 Ag7 146.6(3)
O5 Ag1A Ag5 Ag7 -78.8(3)
Ag2B Ag1A Ag5 Ag7 -23.30(12)
O4 Ag1A Ag5 Ag7 16.34(15)
Ag3 Ag1A Ag5 Ag7 48.49(10)
Ag2A Ag1A Ag5 Ag7 -31.08(11)
Ag4 Ag1A Ag5 Ag7 99.53(7)
Ag1B Ag1A Ag5 Ag4 90.4(5)
C1 Ag1A Ag5 Ag4 -108.3(9)
C31 Ag1A Ag5 Ag4 47.1(3)
O5 Ag1A Ag5 Ag4 -178.3(2)
Ag2B Ag1A Ag5 Ag4 -122.83(8)
O4 Ag1A Ag5 Ag4 -83.19(13)
Ag3 Ag1A Ag5 Ag4 -51.04(5)
Ag2A Ag1A Ag5 Ag4 -130.61(7)
C1 Ag1A Ag5 Ag1B 161.3(11)
C31 Ag1A Ag5 Ag1B -43.4(5)
O5 Ag1A Ag5 Ag1B 91.3(5)
Ag2B Ag1A Ag5 Ag1B 146.8(5)
O4 Ag1A Ag5 Ag1B -173.6(5)
Ag3 Ag1A Ag5 Ag1B -141.4(5)
Ag2A Ag1A Ag5 Ag1B 139.0(5)
Ag4 Ag1A Ag5 Ag1B -90.4(5)
C31 Ag4 Ag5 C37 159.8(7)
C61 Ag4 Ag5 C37 2.2(7)
Ag11 Ag4 Ag5 C37 -60.0(7)
Ag12 Ag4 Ag5 C37 3.3(7)
Ag1A Ag4 Ag5 C37 -142.5(7)
Ag1B Ag4 Ag5 C37 -154.3(7)
C61 Ag4 Ag5 C31 -157.6(4)
Ag11 Ag4 Ag5 C31 140.2(3)
Ag12 Ag4 Ag5 C31 -156.4(3)
Ag1A Ag4 Ag5 C31 57.7(3)
Ag1B Ag4 Ag5 C31 45.9(3)
C31 Ag4 Ag5 C32 10.0(4)
C61 Ag4 Ag5 C32 -147.7(4)
Ag11 Ag4 Ag5 C32 150.2(2)
Ag12 Ag4 Ag5 C32 -146.5(2)
Ag1A Ag4 Ag5 C32 67.7(2)
Ag1B Ag4 Ag5 C32 55.9(2)
C31 Ag4 Ag5 Ag1A -57.7(3)
C61 Ag4 Ag5 Ag1A 144.7(3)
Ag11 Ag4 Ag5 Ag1A 82.55(4)
Ag12 Ag4 Ag5 Ag1A 145.85(4)
Ag1B Ag4 Ag5 Ag1A -11.77(6)
C31 Ag4 Ag5 Ag6 -121.2(3)
C61 Ag4 Ag5 Ag6 81.2(3)
Ag11 Ag4 Ag5 Ag6 19.04(5)
Ag12 Ag4 Ag5 Ag6 82.34(4)
Ag1A Ag4 Ag5 Ag6 -63.51(5)
Ag1B Ag4 Ag5 Ag6 -75.28(7)
C31 Ag4 Ag5 Ag7 158.6(3)
C61 Ag4 Ag5 Ag7 1.0(3)
Ag11 Ag4 Ag5 Ag7 -61.16(4)
Ag12 Ag4 Ag5 Ag7 2.14(3)
Ag1A Ag4 Ag5 Ag7 -143.71(4)
Ag1B Ag4 Ag5 Ag7 -155.47(7)
C31 Ag4 Ag5 Ag1B -45.9(3)
C61 Ag4 Ag5 Ag1B 156.4(3)
Ag11 Ag4 Ag5 Ag1B 94.31(7)
Ag12 Ag4 Ag5 Ag1B 157.61(7)
Ag1A Ag4 Ag5 Ag1B 11.77(6)
Ag1A Ag1B Ag5 C37 85.7(6)
C31 Ag1B Ag5 C37 -145.3(4)
C1 Ag1B Ag5 C37 79.2(5)
O5' Ag1B Ag5 C37 -20.4(7)
C32 Ag1B Ag5 C37 -109.1(3)
Ag2B Ag1B Ag5 C37 59.6(3)
Ag3 Ag1B Ag5 C37 114.4(3)
Ag2A Ag1B Ag5 C37 53.9(3)
Ag4 Ag1B Ag5 C37 169.9(3)
Ag1A Ag1B Ag5 C31 -129.0(6)
C1 Ag1B Ag5 C31 -135.5(5)
O5' Ag1B Ag5 C31 124.9(7)
C32 Ag1B Ag5 C31 36.2(4)
Ag2B Ag1B Ag5 C31 -155.1(3)
Ag3 Ag1B Ag5 C31 -100.3(3)
Ag2A Ag1B Ag5 C31 -160.8(3)
Ag4 Ag1B Ag5 C31 -44.8(3)
Ag1A Ag1B Ag5 C32 -165.2(6)
C31 Ag1B Ag5 C32 -36.2(4)
C1 Ag1B Ag5 C32 -171.7(5)
O5' Ag1B Ag5 C32 88.6(6)
Ag2B Ag1B Ag5 C32 168.6(3)
Ag3 Ag1B Ag5 C32 -136.5(3)
Ag2A Ag1B Ag5 C32 163.0(3)
Ag4 Ag1B Ag5 C32 -81.0(2)
C31 Ag1B Ag5 Ag1A 129.0(6)
C1 Ag1B Ag5 Ag1A -6.5(4)
O5' Ag1B Ag5 Ag1A -106.2(8)
C32 Ag1B Ag5 Ag1A 165.2(6)
Ag2B Ag1B Ag5 Ag1A -26.1(4)
Ag3 Ag1B Ag5 Ag1A 28.7(4)
Ag2A Ag1B Ag5 Ag1A -31.8(4)
Ag4 Ag1B Ag5 Ag1A 84.2(5)
Ag1A Ag1B Ag5 Ag6 50.3(5)
C31 Ag1B Ag5 Ag6 179.3(3)
C1 Ag1B Ag5 Ag6 43.8(4)
O5' Ag1B Ag5 Ag6 -55.9(6)
C32 Ag1B Ag5 Ag6 -144.5(2)
Ag2B Ag1B Ag5 Ag6 24.17(11)
Ag3 Ag1B Ag5 Ag6 79.00(9)
Ag2A Ag1B Ag5 Ag6 18.47(11)
Ag4 Ag1B Ag5 Ag6 134.47(3)
Ag1A Ag1B Ag5 Ag7 14.3(6)
C31 Ag1B Ag5 Ag7 143.3(3)
C1 Ag1B Ag5 Ag7 7.8(5)
O5' Ag1B Ag5 Ag7 -91.9(6)
C32 Ag1B Ag5 Ag7 179.5(3)
Ag2B Ag1B Ag5 Ag7 -11.8(3)
Ag3 Ag1B Ag5 Ag7 43.0(3)
Ag2A Ag1B Ag5 Ag7 -17.5(3)
Ag4 Ag1B Ag5 Ag7 98.47(19)
Ag1A Ag1B Ag5 Ag4 -84.2(5)
C31 Ag1B Ag5 Ag4 44.8(3)
C1 Ag1B Ag5 Ag4 -90.7(4)
O5' Ag1B Ag5 Ag4 169.7(6)
C32 Ag1B Ag5 Ag4 81.0(2)
Ag2B Ag1B Ag5 Ag4 -110.31(11)
Ag3 Ag1B Ag5 Ag4 -55.47(8)
Ag2A Ag1B Ag5 Ag4 -116.00(12)
C37 Ag5 Ag6 C13 -169.9(6)
C31 Ag5 Ag6 C13 -25.7(6)
C32 Ag5 Ag6 C13 -66.0(6)
Ag1A Ag5 Ag6 C13 -18.4(6)
Ag7 Ag5 Ag6 C13 139.6(6)
Ag4 Ag5 Ag6 C13 34.1(6)
Ag1B Ag5 Ag6 C13 -26.5(6)
C31 Ag5 Ag6 C37 144.2(4)
C32 Ag5 Ag6 C37 103.9(4)
Ag1A Ag5 Ag6 C37 151.5(3)
Ag7 Ag5 Ag6 C37 -50.5(3)
Ag4 Ag5 Ag6 C37 -156.0(3)
Ag1B Ag5 Ag6 C37 143.5(3)
C37 Ag5 Ag6 Ag13 117.6(3)
C31 Ag5 Ag6 Ag13 -98.2(3)
C32 Ag5 Ag6 Ag13 -138.5(3)
Ag1A Ag5 Ag6 Ag13 -90.88(4)
Ag7 Ag5 Ag6 Ag13 67.12(3)
Ag4 Ag5 Ag6 Ag13 -38.38(6)
Ag1B Ag5 Ag6 Ag13 -98.92(8)
C37 Ag5 Ag6 Ag8 -174.0(3)
C31 Ag5 Ag6 Ag8 -29.8(3)
C32 Ag5 Ag6 Ag8 -70.1(3)
Ag1A Ag5 Ag6 Ag8 -22.53(4)
Ag7 Ag5 Ag6 Ag8 135.47(3)
Ag4 Ag5 Ag6 Ag8 29.97(5)
Ag1B Ag5 Ag6 Ag8 -30.57(8)
C37 Ag5 Ag6 Ag7 50.5(3)
C31 Ag5 Ag6 Ag7 -165.3(3)
C32 Ag5 Ag6 Ag7 154.4(3)
Ag1A Ag5 Ag6 Ag7 -158.00(3)
Ag4 Ag5 Ag6 Ag7 -105.50(4)
Ag1B Ag5 Ag6 Ag7 -166.04(7)
C37 Ag5 Ag7 C73 173.5(5)
C31 Ag5 Ag7 C73 24.7(6)
C32 Ag5 Ag7 C73 85.3(6)
Ag1A Ag5 Ag7 C73 -89.1(4)
Ag6 Ag5 Ag7 C73 -134.1(4)
Ag4 Ag5 Ag7 C73 -7.0(4)
Ag1B Ag5 Ag7 C73 -93.9(5)
C31 Ag5 Ag7 C37 -148.8(5)
C32 Ag5 Ag7 C37 -88.3(4)
Ag1A Ag5 Ag7 C37 97.4(3)
Ag6 Ag5 Ag7 C37 52.4(3)
Ag4 Ag5 Ag7 C37 179.5(3)
Ag1B Ag5 Ag7 C37 92.5(3)
C37 Ag5 Ag7 C38 20.4(3)
C31 Ag5 Ag7 C38 -128.4(5)
C32 Ag5 Ag7 C38 -67.8(4)
Ag1A Ag5 Ag7 C38 117.80(19)
Ag6 Ag5 Ag7 C38 72.80(18)
Ag4 Ag5 Ag7 C38 -160.08(18)
Ag1B Ag5 Ag7 C38 112.9(3)
C37 Ag5 Ag7 Ag20 -109.6(3)
C31 Ag5 Ag7 Ag20 101.5(4)
C32 Ag5 Ag7 Ag20 162.1(3)
Ag1A Ag5 Ag7 Ag20 -12.27(8)
Ag6 Ag5 Ag7 Ag20 -57.27(3)
Ag4 Ag5 Ag7 Ag20 69.85(4)
Ag1B Ag5 Ag7 Ag20 -17.1(2)
C37 Ag5 Ag7 Ag19 -173.5(3)
C31 Ag5 Ag7 Ag19 37.7(4)
C32 Ag5 Ag7 Ag19 98.2(4)
Ag1A Ag5 Ag7 Ag19 -76.15(7)
Ag6 Ag5 Ag7 Ag19 -121.15(3)
Ag4 Ag5 Ag7 Ag19 5.97(4)
Ag1B Ag5 Ag7 Ag19 -81.0(2)
C37 Ag5 Ag7 Ag6 -52.4(3)
C31 Ag5 Ag7 Ag6 158.8(4)
C32 Ag5 Ag7 Ag6 -140.6(4)
Ag1A Ag5 Ag7 Ag6 45.00(7)
Ag4 Ag5 Ag7 Ag6 127.12(3)
Ag1B Ag5 Ag7 Ag6 40.1(2)
C13 Ag6 Ag7 C73 -12.7(4)
C37 Ag6 Ag7 C73 -153.9(4)
Ag5 Ag6 Ag7 C73 149.3(3)
Ag13 Ag6 Ag7 C73 13.1(3)
Ag8 Ag6 Ag7 C73 48.9(3)
C13 Ag6 Ag7 C37 141.3(4)
Ag5 Ag6 Ag7 C37 -56.8(3)
Ag13 Ag6 Ag7 C37 167.0(3)
Ag8 Ag6 Ag7 C37 -157.2(3)
C13 Ag6 Ag7 C38 120.6(3)
C37 Ag6 Ag7 C38 -20.7(3)
Ag5 Ag6 Ag7 C38 -77.51(18)
Ag13 Ag6 Ag7 C38 146.29(18)
Ag8 Ag6 Ag7 C38 -177.87(19)
C13 Ag6 Ag7 Ag20 -22.0(3)
C37 Ag6 Ag7 Ag20 -163.3(3)
Ag5 Ag6 Ag7 Ag20 139.86(2)
Ag13 Ag6 Ag7 Ag20 3.67(2)
Ag8 Ag6 Ag7 Ag20 39.50(4)
C13 Ag6 Ag7 Ag19 -74.5(3)
C37 Ag6 Ag7 Ag19 144.2(3)
Ag5 Ag6 Ag7 Ag19 87.36(3)
Ag13 Ag6 Ag7 Ag19 -48.83(3)
Ag8 Ag6 Ag7 Ag19 -13.00(6)
C13 Ag6 Ag7 Ag5 -161.9(3)
C37 Ag6 Ag7 Ag5 56.8(3)
Ag13 Ag6 Ag7 Ag5 -136.20(2)
Ag8 Ag6 Ag7 Ag5 -100.36(4)
Ag2A Ag2B Ag8 C7 -55.9(4)
C19 Ag9 Ag14 O10 119.4(2)
C7 Ag9 Ag14 O10 -47.2(3)
C8 Ag9 Ag14 O10 -7.9(4)
O3 Ag9 Ag14 O10 -117.91(19)
Ag10 Ag9 Ag14 O10 150.93(14)
Ag8 Ag9 Ag14 O10 -70.21(14)
C19 Ag9 Ag14 O3 -122.7(2)
C7 Ag9 Ag14 O3 70.7(3)
C8 Ag9 Ag14 O3 110.1(4)
Ag10 Ag9 Ag14 O3 -91.16(13)
Ag8 Ag9 Ag14 O3 47.70(13)
C19 Ag9 Ag14 Ag18 -143.78(18)
C7 Ag9 Ag14 Ag18 49.7(2)
C8 Ag9 Ag14 Ag18 89.0(3)
O3 Ag9 Ag14 Ag18 -21.04(13)
Ag10 Ag9 Ag14 Ag18 -112.20(3)
Ag8 Ag9 Ag14 Ag18 26.66(3)
C19 Ag9 Ag14 Ag16 -58.03(18)
C7 Ag9 Ag14 Ag16 135.4(2)
C8 Ag9 Ag14 Ag16 174.8(3)
O3 Ag9 Ag14 Ag16 64.71(13)
Ag10 Ag9 Ag14 Ag16 -26.46(3)
Ag8 Ag9 Ag14 Ag16 112.40(3)
C19 Ag9 Ag14 Ag15 -32.25(18)
C7 Ag9 Ag14 Ag15 161.2(2)
C8 Ag9 Ag14 Ag15 -159.5(3)
O3 Ag9 Ag14 Ag15 90.48(13)
Ag10 Ag9 Ag14 Ag15 -0.679(19)
Ag8 Ag9 Ag14 Ag15 138.18(2)
C25 Ag10 Ag15 C55 -6.3(4)
C19 Ag10 Ag15 C55 174.4(4)
Ag9 Ag10 Ag15 C55 136.0(3)
Ag11 Ag10 Ag15 C55 11.5(3)
Ag3 Ag10 Ag15 C55 61.7(3)
C25 Ag10 Ag15 C19 179.4(4)
Ag9 Ag10 Ag15 C19 -38.3(2)
Ag11 Ag10 Ag15 C19 -162.9(2)
Ag3 Ag10 Ag15 C19 -112.7(2)
C25 Ag10 Ag15 O7 55.7(3)
C19 Ag10 Ag15 O7 -123.7(3)
Ag9 Ag10 Ag15 O7 -162.00(14)
Ag11 Ag10 Ag15 O7 73.41(14)
Ag3 Ag10 Ag15 O7 123.65(14)
C25 Ag10 Ag15 C20 163.4(3)
C19 Ag10 Ag15 C20 -16.0(3)
Ag9 Ag10 Ag15 C20 -54.30(15)
Ag11 Ag10 Ag15 C20 -178.89(15)
Ag3 Ag10 Ag15 C20 -128.65(16)
C25 Ag10 Ag15 Ag16 -99.3(3)
C19 Ag10 Ag15 Ag16 81.3(2)
Ag9 Ag10 Ag15 Ag16 42.99(5)
Ag11 Ag10 Ag15 Ag16 -81.59(5)
Ag3 Ag10 Ag15 Ag16 -31.36(7)
C25 Ag10 Ag15 Ag14 -143.0(3)
C19 Ag10 Ag15 Ag14 37.6(2)
Ag9 Ag10 Ag15 Ag14 -0.71(2)
Ag11 Ag10 Ag15 Ag14 -125.30(2)
Ag3 Ag10 Ag15 Ag14 -75.06(4)
C49 Ag14 Ag15 C55 24.0(3)
O10 Ag14 Ag15 C55 178.8(3)
O3 Ag14 Ag15 C55 -99.0(2)
Ag18 Ag14 Ag15 C55 -23.4(2)
Ag16 Ag14 Ag15 C55 3.9(2)
Ag9 Ag14 Ag15 C55 -150.8(2)
C49 Ag14 Ag15 C19 -153.4(3)
O10 Ag14 Ag15 C19 1.4(2)
O3 Ag14 Ag15 C19 83.6(2)
Ag18 Ag14 Ag15 C19 159.22(19)
Ag16 Ag14 Ag15 C19 -173.51(19)
Ag9 Ag14 Ag15 C19 31.81(19)
C49 Ag14 Ag15 O7 -154.4(3)
O10 Ag14 Ag15 O7 0.5(3)
O3 Ag14 Ag15 O7 82.6(2)
Ag18 Ag14 Ag15 O7 158.3(2)
Ag16 Ag14 Ag15 O7 -174.5(2)
Ag9 Ag14 Ag15 O7 30.9(2)
C49 Ag14 Ag15 C20 -121.3(3)
O10 Ag14 Ag15 C20 33.6(2)
O3 Ag14 Ag15 C20 115.7(2)
Ag18 Ag14 Ag15 C20 -168.65(19)
Ag16 Ag14 Ag15 C20 -141.38(19)
Ag9 Ag14 Ag15 C20 63.94(19)
C49 Ag14 Ag15 Ag16 20.09(18)
O10 Ag14 Ag15 Ag16 174.93(15)
O3 Ag14 Ag15 Ag16 -102.89(10)
Ag18 Ag14 Ag15 Ag16 -27.27(2)
Ag9 Ag14 Ag15 Ag16 -154.68(2)
C49 Ag14 Ag15 Ag10 175.43(18)
O10 Ag14 Ag15 Ag10 -29.73(15)
O3 Ag14 Ag15 Ag10 52.45(10)
Ag18 Ag14 Ag15 Ag10 128.07(2)
Ag16 Ag14 Ag15 Ag10 155.34(3)
Ag9 Ag14 Ag15 Ag10 0.661(19)
C19 Ag15 Ag16 C55 -178.1(3)
O7 Ag15 Ag16 C55 -10.6(3)
C20 Ag15 Ag16 C55 -150.2(3)
Ag10 Ag15 Ag16 C55 124.1(2)
Ag14 Ag15 Ag16 C55 175.3(2)
C55 Ag15 Ag16 C49 164.6(3)
C19 Ag15 Ag16 C49 -13.5(3)
O7 Ag15 Ag16 C49 154.0(3)
C20 Ag15 Ag16 C49 14.3(2)
Ag10 Ag15 Ag16 C49 -71.35(19)
Ag14 Ag15 Ag16 C49 -20.08(18)
C55 Ag15 Ag16 O14 -15.8(4)
C19 Ag15 Ag16 O14 166.1(4)
O7 Ag15 Ag16 O14 -26.4(4)
C20 Ag15 Ag16 O14 -166.0(4)
Ag10 Ag15 Ag16 O14 108.3(3)
Ag14 Ag15 Ag16 O14 159.5(3)
C55 Ag15 Ag16 C50 137.1(3)
C19 Ag15 Ag16 C50 -41.0(3)
O7 Ag15 Ag16 C50 126.5(3)
C20 Ag15 Ag16 C50 -13.1(2)
Ag10 Ag15 Ag16 C50 -98.84(18)
Ag14 Ag15 Ag16 C50 -47.57(17)
C55 Ag15 Ag16 Ag14 -175.3(2)
C19 Ag15 Ag16 Ag14 6.56(19)
O7 Ag15 Ag16 Ag14 174.1(2)
C20 Ag15 Ag16 Ag14 34.43(16)
Ag10 Ag15 Ag16 Ag14 -51.27(5)
C55 Ag15 Ag16 Ag18 -151.5(2)
C19 Ag15 Ag16 Ag18 30.42(19)
O7 Ag15 Ag16 Ag18 -162.1(2)
C20 Ag15 Ag16 Ag18 58.29(17)
Ag10 Ag15 Ag16 Ag18 -27.40(6)
Ag14 Ag15 Ag16 Ag18 23.87(2)
C55 Ag15 Ag16 Ag17 -46.4(2)
C19 Ag15 Ag16 Ag17 135.55(19)
O7 Ag15 Ag16 Ag17 -57.0(2)
C20 Ag15 Ag16 Ag17 163.42(16)
Ag10 Ag15 Ag16 Ag17 77.73(5)
Ag14 Ag15 Ag16 Ag17 128.99(2)
C49 Ag14 Ag16 C55 -156.6(3)
